data_7228881
loop_
_publ_author_name
'Wei, Zhen'
'Zhang, Zong-Hui'
'Wang, Meng Meng'
'xu, ling'
'Liu, Bing'
'Jiao, Huan'

_publ_section_title
;
 Combination effect of ligand and ionic liquid components on the structure
 and property in manganese metal--organic frameworks
;
_journal_name_full CrystEngComm
_journal_paper_doi 10.1039/C7CE01216K
_journal_year 2017
_chemical_formula_moiety 'C162 H102 Mn9 O52, 2(H2 O), 2(C8 H15 N2), C15 H8 N4, 2(C8 H13 N2)'
_chemical_formula_sum 'C209 H170 Mn9 N12 O54'
_chemical_formula_weight 4208.03
_chemical_name_systematic
;
 ? 
;
_space_group_crystal_system triclinic
_space_group_IT_number 2
_space_group_name_Hall '-P 1'
_space_group_name_H-M_alt 'P -1'
_symmetry_space_group_name_Hall '-P 1'
_symmetry_space_group_name_H-M 'P -1'
_atom_sites_solution_hydrogens geom
_atom_sites_solution_primary direct
_atom_sites_solution_secondary difmap
_audit_block_doi 10.5517/ccdc.csd.cc1p9mj4
_audit_creation_date 2017-06-20
_audit_creation_method
;
Olex2 1.2
(compiled 2017.03.28 svn.r3405 for OlexSys, GUI svn.r5335)
;
_audit_update_record
;
2017-06-26 deposited with the CCDC.
2017-08-08 downloaded from the CCDC.
;
_cell_angle_alpha 102.9370(10)
_cell_angle_beta 92.1900(10)
_cell_angle_gamma 112.3730(10)
_cell_formula_units_Z 1
_cell_length_a 13.5482(4)
_cell_length_b 15.5614(5)
_cell_length_c 27.8886(9)
_cell_measurement_reflns_used 76894
_cell_measurement_temperature 153(2)
_cell_measurement_theta_max 26.381
_cell_measurement_theta_min 2.357
_cell_volume 5249.2(3)
_computing_cell_refinement 'CrystalClear (Rigaku Corp., 2002)'
_computing_data_collection 'CrystalClear (Rigaku Corp., 2002)'
_computing_data_reduction 'CrystalClear (Rigaku Corp., 2002)'
_computing_molecular_graphics 'Siemens SHELXTL^TM^ 5'
_computing_publication_material 'Siemens SHELXTL^TM^ 5'
_computing_structure_refinement 'Siemens SHELXTL^TM^ 5'
_computing_structure_solution 'Siemens SHELXTL^TM^ 5'
_diffrn_ambient_temperature 153.01
_diffrn_measured_fraction_theta_full 0.991
_diffrn_measured_fraction_theta_max 0.991
_diffrn_measurement_device_type 'Rigaku Mercury CCD'
_diffrn_measurement_method \w
_diffrn_radiation_monochromator graphite
_diffrn_radiation_type MoK\a
_diffrn_radiation_wavelength 0.71073
_diffrn_reflns_av_R_equivalents 0.0526
_diffrn_reflns_av_unetI/netI 0.0256
_diffrn_reflns_limit_h_max 16
_diffrn_reflns_limit_h_min -16
_diffrn_reflns_limit_k_max 18
_diffrn_reflns_limit_k_min -16
_diffrn_reflns_limit_l_max 33
_diffrn_reflns_limit_l_min -33
_diffrn_reflns_number 179532
_diffrn_reflns_theta_full 25.03
_diffrn_reflns_theta_max 25.03
_diffrn_reflns_theta_min 3.40
_diffrn_source 'rotating-anode generator'
_exptl_absorpt_coefficient_mu 0.604
_exptl_absorpt_correction_T_max 0.7454
_exptl_absorpt_correction_T_min 0.6413
_exptl_absorpt_correction_type multi-scan
_exptl_absorpt_process_details 'Sphere (CrystalClear)'
_exptl_crystal_colour colorless
_exptl_crystal_density_diffrn 1.331
_exptl_crystal_density_method 'not measured'
_exptl_crystal_description block
_exptl_crystal_F_000 2165
_exptl_crystal_size_max 0.200
_exptl_crystal_size_mid 0.150
_exptl_crystal_size_min 0.10
_refine_diff_density_max 1.790
_refine_diff_density_min -0.969
_refine_diff_density_rms 0.099
_refine_ls_extinction_method none
_refine_ls_goodness_of_fit_ref 1.009
_refine_ls_hydrogen_treatment constr
_refine_ls_matrix_type full
_refine_ls_number_parameters 1285
_refine_ls_number_reflns 18384
_refine_ls_number_restraints 87
_refine_ls_restrained_S_all 1.120
_refine_ls_R_factor_all 0.0811
_refine_ls_R_factor_gt 0.0721
_refine_ls_shift/su_max 0.000
_refine_ls_shift/su_mean 0.000
_refine_ls_structure_factor_coef Fsqd
_refine_ls_weighting_details 'calc w=1/[\s^2^(Fo^2^)+(0.1244P)^2^+13.1807P] where P=(Fo^2^+2Fc^2^)/3'
_refine_ls_weighting_scheme calc
_refine_ls_wR_factor_gt 0.1981
_refine_ls_wR_factor_ref 0.2103
_reflns_number_gt 15981
_reflns_number_total 18384
_reflns_threshold_expression >2sigma(I)
_cod_data_source_file c7ce01216k2.cif
_cod_data_source_block 2
_cod_database_code 7228881
_olex2_refinement_description
;
1. Fixed Uiso
 At 1.2 times of:
  All C(H) groups, All C(H,H) groups
 At 1.5 times of:
  All C(H,H,H) groups, All O(H,H) groups
2. Restrained distances
 C5-C6
 1.4 with sigma of 0.01
 C7-C8
 1.45 with sigma of 0.01
 C5-C8
 2.8 with sigma of 0.01
3. Uiso/Uaniso restraints and constraints
Uanis(C41) \\sim Ueq, Uanis(O81) \\sim Ueq, Uanis(O132) \\sim Ueq, Uanis(N151)
\\sim Ueq, Uanis(C151) \\sim Ueq, Uanis(C154) \\sim Ueq, Uanis(C158) \\sim Ueq,
Uanis(C1) \\sim Ueq, Uanis(N2) \\sim Ueq, Uanis(C2) \\sim Ueq, Uanis(C4) \\sim
Ueq, Uanis(C5) \\sim Ueq, Uanis(C6) \\sim Ueq, Uanis(C8) \\sim Ueq: with sigma
of 0.02 and sigma for terminal atoms of 0.01
4.a Free rotating group:
 O1W(H1WA,H1WB)
4.b Ternary CH refined with riding coordinates:
 C131(H131)
4.c Secondary CH2 refined with riding coordinates:
 C145(H14D,H14E), C146(H14F,H14G), C147(H14H,H14I), C6(H6A,H6B), C7(H7A,H7B)
4.d Me refined with riding coordinates:
 C122(H12A,H12B,H12C), C132(H13A,H13B,H13C), C144(H14A,H14B,H14C), C148(H14J,
 H14K,H14L), C154(H15A,H15B,H15C), C4(H4A,H4B,H4C), C8(H8A,H8B,H8C)
4.e Aromatic/amide H refined with riding coordinates:
 C12(H12), C13(H13), C15(H15), C16(H16), C22(H22), C23(H23), C25(H25),
 C26(H26), C32(H32), C33(H33), C35(H35), C36(H36), C42(H42), C43(H43), C45(H45),
  C46(H46), C52(H52), C53(H53), C55(H55), C56(H56), C62(H62), C63(H63),
 C65(H65), C66(H66), C72(H72), C73(H73), C75(H75), C76(H76), C82(H82), C83(H83),
  C85(H85), C86(H86), C92(H92), C93(H93), C95(H95), C96(H96), C102(H102),
 C103(H103), C105(H105), C106(H106), C112(H112), C113(H113), C115(H115),
 C116(H116), C141(H141), C143(H143), C142(H142), C152(H152), C1(H1), C3(H3),
 C2(H2)
;
_olex2_submission_special_instructions 'No special instructions were received'

loop_
_space_group_symop_id
_space_group_symop_operation_xyz
1 'x, y, z'
2 '-x, -y, -z'

loop_
_atom_site_label
_atom_site_type_symbol
_atom_site_fract_x
_atom_site_fract_y
_atom_site_fract_z
_atom_site_U_iso_or_equiv
_atom_site_adp_type
_atom_site_occupancy
_atom_site_calc_flag
_atom_site_site_symmetry_order
_atom_site_refinement_flags_posn
_atom_site_refinement_flags_adp
_atom_site_refinement_flags_occupancy
Mn1 Mn 0.0000 0.5000 0.0000 0.02259(19) Uani 1 d 2 S T P
Mn2 Mn 0.27272(4) 0.96353(4) 0.70209(2) 0.02248(15) Uani 1 d 1 . . .
Mn3 Mn 0.35914(5) 1.09601(4) 0.83045(2) 0.03274(17) Uani 1 d 1 . . .
Mn4 Mn 0.24145(5) 0.61639(5) -0.05093(2) 0.03815(19) Uani 1 d 1 . . .
Mn5 Mn 0.23283(5) 0.85122(5) 0.57545(2) 0.03352(17) Uani 1 d 1 . . .
C11 C 0.3139(3) 1.2717(3) 0.73628(19) 0.0382(10) Uani 1 d 1 . . .
C12 C 0.3593(4) 1.3621(3) 0.7690(2) 0.0418(11) Uani 1 d 1 . . .
H12 H 0.3919 1.3699 0.8014 0.050 Uiso 1 calc 1 R . .
C13 C 0.3574(4) 1.4414(3) 0.75488(19) 0.0412(10) Uani 1 d 1 . . .
H13 H 0.3900 1.5032 0.7775 0.049 Uiso 1 calc 1 R . .
C14 C 0.3094(4) 1.4323(3) 0.70864(19) 0.0400(10) Uani 1 d 1 . . .
C15 C 0.2628(4) 1.3405(3) 0.67549(19) 0.0454(11) Uani 1 d 1 . . .
H15 H 0.2296 1.3327 0.6433 0.054 Uiso 1 calc 1 R . .
C16 C 0.2651(4) 1.2615(3) 0.6896(2) 0.0463(11) Uani 1 d 1 . . .
H16 H 0.2329 1.1996 0.6670 0.056 Uiso 1 calc 1 R . .
C17 C 0.3162(3) 1.1853(3) 0.7512(2) 0.0410(11) Uani 1 d 1 . . .
C21 C 0.2848(4) 1.6732(3) 0.66681(17) 0.0373(10) Uani 1 d 1 . . .
C22 C 0.2915(4) 1.6706(3) 0.71610(17) 0.0390(10) Uani 1 d 1 . . .
H22 H 0.2904 1.7230 0.7410 0.047 Uiso 1 calc 1 R . .
C23 C 0.2997(4) 1.5934(3) 0.72969(18) 0.0419(10) Uani 1 d 1 . . .
H23 H 0.3024 1.5925 0.7637 0.050 Uiso 1 calc 1 R . .
C24 C 0.3041(4) 1.5167(3) 0.69407(18) 0.0414(10) Uani 1 d 1 . . .
C25 C 0.3019(7) 1.5216(4) 0.6447(2) 0.0695(19) Uani 1 d 1 . . .
H25 H 0.3068 1.4711 0.6199 0.083 Uiso 1 calc 1 R . .
C26 C 0.2925(6) 1.5986(4) 0.6314(2) 0.0667(18) Uani 1 d 1 . . .
H26 H 0.2914 1.6005 0.5976 0.080 Uiso 1 calc 1 R . .
C27 C 0.2669(3) 1.7542(3) 0.65201(16) 0.0328(9) Uani 1 d 1 . . .
C31 C 0.2762(4) 0.5880(4) 0.08928(18) 0.0480(12) Uani 1 d 1 . . .
C32 C 0.2218(4) 0.5001(4) 0.10083(18) 0.0486(12) Uani 1 d 1 . . .
H32 H 0.1669 0.4488 0.0771 0.058 Uiso 1 calc 1 R . .
C33 C 0.2474(4) 0.4873(4) 0.14659(19) 0.0531(13) Uani 1 d 1 . . .
H33 H 0.2093 0.4275 0.1539 0.064 Uiso 1 calc 1 R . .
C34 C 0.3283(4) 0.5609(4) 0.18214(18) 0.0507(13) Uani 1 d 1 . . .
C35 C 0.3823(4) 0.6472(4) 0.17051(19) 0.0551(14) Uani 1 d 1 . . .
H35 H 0.4377 0.6980 0.1942 0.066 Uiso 1 calc 1 R . .
C36 C 0.3572(4) 0.6611(5) 0.12469(19) 0.0549(14) Uani 1 d 1 . . .
H36 H 0.3957 0.7211 0.1176 0.066 Uiso 1 calc 1 R . .
C37 C 0.2525(4) 0.6017(4) 0.04042(18) 0.0475(12) Uani 1 d 1 . . .
C41 C 0.4132(6) 0.5237(9) 0.3237(3) 0.101(3) Uani 1 d 1 . U .
C42 C 0.3472(6) 0.4591(6) 0.2366(3) 0.082(2) Uani 1 d 1 . . .
H42 H 0.3215 0.4055 0.2083 0.098 Uiso 1 calc 1 R . .
C43 C 0.3751(7) 0.4461(8) 0.2824(3) 0.099(3) Uani 1 d 1 . . .
H43 H 0.3679 0.3842 0.2851 0.119 Uiso 1 calc 1 R . .
C44 C 0.3560(4) 0.5483(5) 0.2313(2) 0.0591(15) Uani 1 d 1 . . .
C45 C 0.3960(5) 0.6269(6) 0.2731(2) 0.0719(19) Uani 1 d 1 . . .
H45 H 0.4032 0.6887 0.2703 0.086 Uiso 1 calc 1 R . .
C46 C 0.4252(6) 0.6147(8) 0.3188(2) 0.093(3) Uani 1 d 1 . . .
H46 H 0.4534 0.6686 0.3469 0.112 Uiso 1 calc 1 R . .
C47 C 0.4487(12) 0.5094(16) 0.3730(4) 0.157(6) Uani 1 d 1 . . .
C51 C -0.0223(3) 0.8898(3) 0.63802(16) 0.0364(9) Uani 1 d 1 . . .
C52 C -0.0009(3) 0.9798(3) 0.66887(19) 0.0391(10) Uani 1 d 1 . . .
H52 H 0.0709 1.0272 0.6762 0.047 Uiso 1 calc 1 R . .
C53 C -0.0829(4) 1.0012(3) 0.6892(2) 0.0427(11) Uani 1 d 1 . . .
H53 H -0.0663 1.0632 0.7105 0.051 Uiso 1 calc 1 R . .
C54 C -0.1898(3) 0.9337(3) 0.67902(18) 0.0399(10) Uani 1 d 1 . . .
C55 C -0.2103(4) 0.8445(4) 0.6474(2) 0.0569(14) Uani 1 d 1 . . .
H55 H -0.2822 0.7973 0.6395 0.068 Uiso 1 calc 1 R . .
C56 C -0.1285(4) 0.8225(4) 0.6271(2) 0.0559(14) Uani 1 d 1 . . .
H56 H -0.1450 0.7608 0.6055 0.067 Uiso 1 calc 1 R . .
C57 C 0.0666(4) 0.8662(3) 0.61725(16) 0.0378(10) Uani 1 d 1 . . .
C61 C -0.4334(3) 1.0050(3) 0.75243(18) 0.0377(10) Uani 1 d 1 . . .
C62 C -0.3309(5) 1.0731(5) 0.7564(3) 0.091(3) Uani 1 d 1 . . .
H62 H -0.3122 1.1364 0.7766 0.109 Uiso 1 calc 1 R . .
C63 C -0.2543(5) 1.0505(5) 0.7312(4) 0.093(3) Uani 1 d 1 . . .
H63 H -0.1851 1.0998 0.7329 0.111 Uiso 1 calc 1 R . .
C64 C -0.2761(3) 0.9579(3) 0.70361(19) 0.0404(10) Uani 1 d 1 . . .
C65 C -0.3794(4) 0.8905(4) 0.7004(2) 0.0484(12) Uani 1 d 1 . . .
H65 H -0.3978 0.8265 0.6813 0.058 Uiso 1 calc 1 R . .
C66 C -0.4572(4) 0.9139(3) 0.7245(2) 0.0463(12) Uani 1 d 1 . . .
H66 H -0.5278 0.8659 0.7214 0.056 Uiso 1 calc 1 R . .
C67 C -0.5133(3) 1.0336(3) 0.77975(17) 0.0356(9) Uani 1 d 1 . . .
C71 C 0.0152(3) 0.9090(4) 0.80043(18) 0.0395(10) Uani 1 d 1 . . .
C72 C -0.0752(4) 0.8543(4) 0.76489(18) 0.0411(10) Uani 1 d 1 . . .
H72 H -0.0680 0.8443 0.7306 0.049 Uiso 1 calc 1 R . .
C73 C -0.1755(4) 0.8144(4) 0.77965(19) 0.0466(12) Uani 1 d 1 . . .
H73 H -0.2373 0.7795 0.7553 0.056 Uiso 1 calc 1 R . .
C74 C -0.1867(4) 0.8248(4) 0.82964(19) 0.0499(13) Uani 1 d 1 . . .
C75 C -0.0960(4) 0.8782(5) 0.8646(2) 0.0617(16) Uani 1 d 1 . . .
H75 H -0.1023 0.8850 0.8989 0.074 Uiso 1 calc 1 R . .
C76 C 0.0036(4) 0.9216(5) 0.8502(2) 0.0560(14) Uani 1 d 1 . . .
H76 H 0.0644 0.9603 0.8747 0.067 Uiso 1 calc 1 R . .
C77 C 0.1246(3) 0.9538(3) 0.78522(18) 0.0371(10) Uani 1 d 1 . . .
C81 C -0.4917(4) 0.7012(4) 0.8805(2) 0.0525(13) Uani 1 d 1 . . .
C82 C -0.4836(4) 0.7435(5) 0.8413(2) 0.0647(16) Uani 1 d 1 . . .
H82 H -0.5458 0.7467 0.8264 0.078 Uiso 1 calc 1 R . .
C83 C -0.3860(4) 0.7813(5) 0.8234(2) 0.0608(16) Uani 1 d 1 . . .
H83 H -0.3824 0.8081 0.7957 0.073 Uiso 1 calc 1 R . .
C84 C -0.2936(4) 0.7798(5) 0.84609(19) 0.0522(13) Uani 1 d 1 . . .
C85 C -0.3022(4) 0.7363(5) 0.8852(2) 0.0578(15) Uani 1 d 1 . . .
H85 H -0.2398 0.7343 0.9008 0.069 Uiso 1 calc 1 R . .
C86 C -0.4001(4) 0.6960(5) 0.9015(2) 0.0569(14) Uani 1 d 1 . . .
H86 H -0.4051 0.6644 0.9273 0.068 Uiso 1 calc 1 R . .
C87 C -0.5951(4) 0.6659(4) 0.9021(2) 0.0581(14) Uani 1 d 1 . . .
C91 C -0.0027(4) 0.6016(3) 0.16602(16) 0.0336(9) Uani 1 d 1 . . .
C92 C -0.0742(4) 0.6048(4) 0.19989(17) 0.0465(12) Uani 1 d 1 . . .
H92 H -0.1494 0.5779 0.1887 0.056 Uiso 1 calc 1 R . .
C93 C -0.0374(4) 0.6467(4) 0.24969(18) 0.0514(13) Uani 1 d 1 . . .
H93 H -0.0876 0.6497 0.2722 0.062 Uiso 1 calc 1 R . .
C94 C 0.0723(4) 0.6848(3) 0.26764(17) 0.0420(10) Uani 1 d 1 . . .
C95 C 0.1435(4) 0.6811(4) 0.23346(17) 0.0445(11) Uani 1 d 1 . . .
H95 H 0.2185 0.7061 0.2448 0.053 Uiso 1 calc 1 R . .
C96 C 0.1069(4) 0.6413(3) 0.18305(16) 0.0398(10) Uani 1 d 1 . . .
H96 H 0.1570 0.6414 0.1601 0.048 Uiso 1 calc 1 R . .
C97 C -0.0454(3) 0.5518(3) 0.11240(16) 0.0341(9) Uani 1 d 1 . . .
C101 C 0.1681(4) 0.7890(4) 0.42484(17) 0.0456(11) Uani 1 d 1 . . .
C102 C 0.0946(5) 0.8144(4) 0.40157(19) 0.0564(14) Uani 1 d 1 . . .
H102 H 0.0656 0.8553 0.4208 0.068 Uiso 1 calc 1 R . .
C103 C 0.0630(5) 0.7808(4) 0.35096(19) 0.0555(13) Uani 1 d 1 . . .
H103 H 0.0099 0.7962 0.3359 0.067 Uiso 1 calc 1 R . .
C104 C 0.1087(4) 0.7244(4) 0.32160(16) 0.0441(11) Uani 1 d 1 . . .
C105 C 0.1868(4) 0.7034(4) 0.34505(18) 0.0495(12) Uani 1 d 1 . . .
H105 H 0.2212 0.6677 0.3255 0.059 Uiso 1 calc 1 R . .
C106 C 0.2148(4) 0.7333(4) 0.39592(18) 0.0498(12) Uani 1 d 1 . . .
H106 H 0.2658 0.7160 0.4112 0.060 Uiso 1 calc 1 R . .
C107 C 0.1941(5) 0.8175(4) 0.48048(18) 0.0493(12) Uani 1 d 1 . . .
C111 C 0.0523(4) 0.7892(3) -0.02120(17) 0.0424(11) Uani 1 d 1 . . .
C112 C 0.1257(5) 0.8723(4) -0.0298(2) 0.0572(14) Uani 1 d 1 . . .
H112 H 0.1910 0.8732 -0.0415 0.069 Uiso 1 calc 1 R . .
C113 C 0.1050(5) 0.9544(4) -0.0215(2) 0.0580(14) Uani 1 d 1 . . .
H113 H 0.1565 1.0111 -0.0276 0.070 Uiso 1 calc 1 R . .
C114 C 0.0112(4) 0.9561(3) -0.00444(16) 0.0409(10) Uani 1 d 1 . . .
C115 C -0.0639(5) 0.8710(4) 0.0025(2) 0.0601(15) Uani 1 d 1 . . .
H115 H -0.1304 0.8691 0.0130 0.072 Uiso 1 calc 1 R . .
C116 C -0.0429(5) 0.7891(4) -0.0056(2) 0.0613(16) Uani 1 d 1 . . .
H116 H -0.0950 0.7318 -0.0004 0.074 Uiso 1 calc 1 R . .
C117 C 0.0768(4) 0.7019(3) -0.02688(17) 0.0435(11) Uani 1 d 1 . . .
C121 C 0.4403(4) 1.0168(4) 0.62617(19) 0.0473(12) Uani 1 d 1 . . .
C122 C 0.5525(6) 1.0867(7) 0.6251(3) 0.095(3) Uani 1 d 1 . . .
H12A H 0.5867 1.1232 0.6590 0.143 Uiso 1 calc 1 R . .
H12B H 0.5494 1.1311 0.6056 0.143 Uiso 1 calc 1 R . .
H12C H 0.5947 1.0515 0.6098 0.143 Uiso 1 calc 1 R . .
C131 C 0.3574(3) 1.1221(3) 0.92467(12) 0.0202(7) Uani 1 d 1 . . .
H131 H 0.2771 1.0972 0.9219 0.024 Uiso 1 calc 1 R . .
C132 C 0.4012(18) 1.1594(14) 0.9817(4) 0.240(11) Uani 1 d 1 . . .
H13A H 0.3841 1.2146 0.9963 0.361 Uiso 1 calc 1 R . .
H13B H 0.4794 1.1789 0.9863 0.361 Uiso 1 calc 1 R . .
H13C H 0.3672 1.1079 0.9980 0.361 Uiso 1 calc 1 R . .
O1W O 0.6075(5) 0.5638(5) 0.5058(2) 0.1028(19) Uani 1 d 1 . . .
H1WA H 0.6534 0.5974 0.5324 0.154 Uiso 1 d 1 G . .
H1WB H 0.6415 0.5641 0.4799 0.154 Uiso 1 d 1 G . .
O11 O 0.3599(3) 1.2000(2) 0.79482(17) 0.0556(10) Uani 1 d 1 . . .
O12 O 0.2759(3) 1.1057(2) 0.71970(15) 0.0515(9) Uani 1 d 1 . . .
O21 O 0.2679(3) 1.7551(3) 0.60714(12) 0.0495(8) Uani 1 d 1 . . .
O22 O 0.2521(3) 1.8142(2) 0.68561(11) 0.0365(7) Uani 1 d 1 . . .
O31 O 0.1750(2) 0.5357(3) 0.00872(11) 0.0438(8) Uani 1 d 1 . . .
O32 O 0.3110(3) 0.6764(3) 0.02892(15) 0.0676(12) Uani 1 d 1 . . .
O41 O 0.4112(10) 0.4231(10) 0.3758(3) 0.192(5) Uani 1 d 1 . . .
O42 O 0.4973(9) 0.5837(9) 0.4073(3) 0.176(4) Uani 1 d 1 . . .
O51 O 0.0477(3) 0.7891(3) 0.58600(13) 0.0530(9) Uani 1 d 1 . . .
O52 O 0.1645(2) 0.9289(2) 0.63171(11) 0.0330(6) Uani 1 d 1 . . .
O61 O -0.6136(2) 0.9834(2) 0.76838(11) 0.0330(6) Uani 1 d 1 . . .
O62 O -0.4792(3) 1.1078(3) 0.81506(15) 0.0594(10) Uani 1 d 1 . . .
O71 O 0.1386(2) 0.9187(2) 0.74221(11) 0.0338(6) Uani 1 d 1 . . .
O72 O 0.1938(3) 1.0210(3) 0.81786(14) 0.0535(9) Uani 1 d 1 . . .
O81 O -0.6664(4) 0.6927(5) 0.8926(2) 0.1002(19) Uani 1 d 1 . U .
O82 O -0.6045(3) 0.6145(3) 0.93134(16) 0.0637(11) Uani 1 d 1 . . .
O91 O -0.1453(3) 0.5077(3) 0.10312(13) 0.0562(10) Uani 1 d 1 . . .
O92 O 0.0181(2) 0.5589(2) 0.08082(11) 0.0381(7) Uani 1 d 1 . . .
O101 O 0.1684(3) 0.8821(3) 0.50557(13) 0.0575(10) Uani 1 d 1 . . .
O102 O 0.2388(4) 0.7752(3) 0.50027(13) 0.0637(11) Uani 1 d 1 . . .
O111 O 0.0203(3) 0.6381(2) -0.00750(15) 0.0551(9) Uani 1 d 1 . . .
O112 O 0.1531(4) 0.6997(3) -0.05083(16) 0.0631(11) Uani 1 d 1 . . .
O121 O 0.4100(3) 1.0147(3) 0.66707(13) 0.0493(9) Uani 1 d 1 . . .
O122 O 0.3848(3) 0.9637(3) 0.58541(15) 0.0620(10) Uani 1 d 1 . . .
O131 O 0.3773(5) 1.0599(4) 0.9098(2) 0.0943(18) Uani 1 d 1 . . .
O132 O 0.3845(6) 1.1851(6) 0.9072(3) 0.147(3) Uani 1 d 1 . U .
N141 N 0.1373(5) 1.7332(4) 0.8086(2) 0.0651(14) Uani 1 d 1 . . .
C141 C 0.0849(5) 1.7210(5) 0.7641(3) 0.0647(16) Uani 1 d 1 . . .
H141 H 0.1060 1.7664 0.7447 0.078 Uiso 1 calc 1 R . .
N142 N 0.0017(5) 1.6392(4) 0.7509(3) 0.0802(17) Uani 1 d 1 . . .
C143 C -0.0001(8) 1.5950(7) 0.7887(4) 0.104(3) Uani 1 d 1 . . .
H143 H -0.0518 1.5338 0.7896 0.124 Uiso 1 calc 1 R . .
C142 C 0.0817(9) 1.6519(7) 0.8236(4) 0.099(3) Uani 1 d 1 . . .
H142 H 0.0991 1.6389 0.8538 0.119 Uiso 1 calc 1 R . .
C144 C 0.2310(7) 1.8156(5) 0.8357(3) 0.0772(19) Uani 1 d 1 . . .
H14A H 0.2541 1.8631 0.8160 0.116 Uiso 1 calc 1 R . .
H14B H 0.2894 1.7954 0.8420 0.116 Uiso 1 calc 1 R . .
H14C H 0.2131 1.8444 0.8673 0.116 Uiso 1 calc 1 R . .
C145 C -0.0756(8) 1.6042(8) 0.7044(4) 0.111(3) Uani 1 d 1 . . .
H14D H -0.0968 1.6563 0.6995 0.133 Uiso 1 calc 1 R . .
H14E H -0.1413 1.5495 0.7070 0.133 Uiso 1 calc 1 R . .
C146 C -0.0227(11) 1.5723(11) 0.6598(5) 0.160(6) Uani 1 d 1 . . .
H14F H -0.0052 1.5179 0.6638 0.192 Uiso 1 calc 1 R . .
H14G H 0.0452 1.6261 0.6583 0.192 Uiso 1 calc 1 R . .
C147 C -0.1022(16) 1.5406(14) 0.6099(7) 0.196(8) Uani 1 d 1 . . .
H14H H -0.1266 1.5924 0.6084 0.235 Uiso 1 calc 1 R . .
H14I H -0.1665 1.4825 0.6102 0.235 Uiso 1 calc 1 R . .
C148 C -0.040(3) 1.515(3) 0.5552(17) 0.41(2) Uani 1 d 1 . . .
H14J H -0.0919 1.4969 0.5254 0.609 Uiso 1 calc 1 R . .
H14K H -0.0185 1.4619 0.5559 0.609 Uiso 1 calc 1 R . .
H14L H 0.0234 1.5723 0.5547 0.609 Uiso 1 calc 1 R . .
N151 N 0.117(3) 0.843(2) 0.1290(10) 0.295(11) Uani 1 d 1 . U .
C151 C 0.006(3) 0.7671(18) 0.1099(8) 0.215(9) Uani 1 d 1 . U .
N152 N -0.087(3) 0.7828(19) 0.1324(10) 0.257(12) Uani 1 d 1 . . .
C153 C -0.034(3) 0.8474(18) 0.1670(12) 0.249(15) Uani 1 d 1 . . .
C152 C 0.077(3) 0.886(3) 0.1694(12) 0.312(19) Uani 1 d 1 . . .
H152 H 0.1227 0.9376 0.1961 0.375 Uiso 1 calc 1 R . .
C154 C 0.228(3) 0.883(4) 0.1106(10) 0.457(12) Uani 1 d 1 . U .
H15A H 0.2785 0.9365 0.1369 0.685 Uiso 1 calc 1 R . .
H15B H 0.2197 0.9051 0.0811 0.685 Uiso 1 calc 1 R . .
H15C H 0.2547 0.8319 0.1022 0.685 Uiso 1 calc 1 R . .
C155 C -0.188(2) 0.7139(17) 0.1120(11) 0.167(7) Uani 1 d 1 . . .
C156 C -0.277(3) 0.649(3) 0.0870(13) 0.277(15) Uani 1 d 1 . . .
C157 C -0.415(3) 0.592(2) 0.0538(13) 0.309(15) Uani 1 d 1 . . .
C158 C -0.5000 0.5000 0.0000 0.334(17) Uani 1 d 2 S TU P
N1 N 0.1498(9) 1.2391(8) 0.5196(4) 0.136(3) Uani 1 d 1 . . .
C1 C 0.2525(18) 1.2458(17) 0.5308(8) 0.220(9) Uani 1 d 1 . U .
H1 H 0.3155 1.2995 0.5294 0.264 Uiso 1 calc 1 R . .
N2 N 0.256(2) 1.1477(19) 0.5477(12) 0.317(12) Uani 1 d 1 . U .
C3 C 0.1526(16) 1.0973(15) 0.5234(10) 0.204(9) Uani 1 d 1 . . .
H3 H 0.1187 1.0300 0.5200 0.245 Uiso 1 calc 1 R . .
C2 C 0.0986(16) 1.1414(11) 0.5043(5) 0.166(6) Uani 1 d 1 . U .
H2 H 0.0324 1.1084 0.4826 0.199 Uiso 1 calc 1 R . .
C4 C 0.1259(15) 1.3178(12) 0.5183(7) 0.187(6) Uani 1 d 1 . U .
H4A H 0.0480 1.2964 0.5096 0.281 Uiso 1 calc 1 R . .
H4B H 0.1636 1.3485 0.4935 0.281 Uiso 1 calc 1 R . .
H4C H 0.1493 1.3640 0.5511 0.281 Uiso 1 calc 1 R . .
C5 C 0.3601(9) 1.1479(8) 0.5329(3) 0.119(4) Uani 1 d 1 D U .
C6 C 0.3818(11) 1.0843(8) 0.4983(5) 0.146(5) Uani 1 d 1 D U .
H6A H 0.3922 1.0363 0.5137 0.175 Uiso 1 calc 1 R . .
H6B H 0.3194 1.0497 0.4717 0.175 Uiso 1 calc 1 R . .
C7 C 0.4693(15) 1.1261(10) 0.4782(7) 0.196(8) Uani 1 d 1 D . .
H7A H 0.4627 1.0875 0.4439 0.235 Uiso 1 calc 1 R . .
H7B H 0.5334 1.1285 0.4977 0.235 Uiso 1 calc 1 R . .
C8 C 0.4824(13) 1.2161(9) 0.4774(6) 0.158(5) Uani 1 d 1 D U .
H8A H 0.5472 1.2454 0.4625 0.237 Uiso 1 calc 1 R . .
H8B H 0.4900 1.2547 0.5114 0.237 Uiso 1 calc 1 R . .
H8C H 0.4195 1.2137 0.4577 0.237 Uiso 1 calc 1 R . .

loop_
_atom_site_aniso_label
_atom_site_aniso_U_11
_atom_site_aniso_U_22
_atom_site_aniso_U_33
_atom_site_aniso_U_23
_atom_site_aniso_U_13
_atom_site_aniso_U_12
Mn1 0.0228(4) 0.0217(4) 0.0227(4) 0.0051(3) 0.0075(3) 0.0082(3)
Mn2 0.0220(3) 0.0193(3) 0.0296(3) 0.0092(2) 0.0068(2) 0.0100(2)
Mn3 0.0357(3) 0.0307(3) 0.0315(3) 0.0080(3) 0.0030(3) 0.0130(3)
Mn4 0.0276(3) 0.0427(4) 0.0354(4) 0.0080(3) 0.0132(3) 0.0050(3)
Mn5 0.0430(4) 0.0392(4) 0.0256(3) 0.0122(3) 0.0104(3) 0.0214(3)
C11 0.031(2) 0.025(2) 0.065(3) 0.017(2) 0.013(2) 0.0152(17)
C12 0.036(2) 0.028(2) 0.064(3) 0.014(2) 0.004(2) 0.0144(18)
C13 0.043(2) 0.023(2) 0.060(3) 0.0106(19) 0.008(2) 0.0150(18)
C14 0.047(3) 0.027(2) 0.055(3) 0.0132(19) 0.017(2) 0.0227(19)
C15 0.061(3) 0.032(2) 0.047(3) 0.010(2) 0.009(2) 0.023(2)
C16 0.054(3) 0.027(2) 0.061(3) 0.010(2) 0.012(2) 0.019(2)
C17 0.027(2) 0.027(2) 0.074(3) 0.019(2) 0.008(2) 0.0131(17)
C21 0.055(3) 0.028(2) 0.040(2) 0.0132(18) 0.016(2) 0.024(2)
C22 0.054(3) 0.027(2) 0.039(2) 0.0056(18) 0.004(2) 0.021(2)
C23 0.060(3) 0.031(2) 0.041(2) 0.0111(19) 0.006(2) 0.023(2)
C24 0.057(3) 0.028(2) 0.048(3) 0.0140(19) 0.017(2) 0.024(2)
C25 0.134(6) 0.047(3) 0.052(3) 0.015(3) 0.033(4) 0.059(4)
C26 0.133(6) 0.052(3) 0.042(3) 0.020(2) 0.034(3) 0.059(4)
C27 0.039(2) 0.027(2) 0.039(2) 0.0138(17) 0.0125(18) 0.0166(17)
C31 0.026(2) 0.071(3) 0.035(2) 0.003(2) 0.0052(18) 0.012(2)
C32 0.031(2) 0.065(3) 0.035(2) -0.004(2) -0.0015(19) 0.013(2)
C33 0.036(3) 0.068(3) 0.043(3) 0.006(2) 0.001(2) 0.012(2)
C34 0.032(2) 0.078(4) 0.031(2) 0.005(2) 0.0018(19) 0.016(2)
C35 0.031(2) 0.076(4) 0.040(3) 0.000(2) -0.001(2) 0.009(2)
C36 0.032(2) 0.073(4) 0.040(3) 0.003(2) 0.002(2) 0.006(2)
C37 0.027(2) 0.067(3) 0.039(3) 0.002(2) 0.0061(19) 0.014(2)
C41 0.066(4) 0.180(9) 0.047(4) 0.041(5) 0.007(3) 0.032(5)
C42 0.064(4) 0.104(6) 0.055(4) 0.029(4) -0.009(3) 0.008(4)
C43 0.076(5) 0.136(8) 0.070(5) 0.043(5) -0.006(4) 0.020(5)
C44 0.032(2) 0.092(4) 0.039(3) 0.012(3) 0.003(2) 0.012(3)
C45 0.049(3) 0.118(6) 0.038(3) 0.001(3) 0.002(2) 0.032(3)
C46 0.063(4) 0.160(9) 0.037(3) 0.002(4) 0.002(3) 0.037(5)
C47 0.136(10) 0.261(19) 0.060(6) 0.058(10) 0.025(6) 0.056(12)
C51 0.029(2) 0.049(3) 0.034(2) 0.0142(19) 0.0033(17) 0.0163(19)
C52 0.026(2) 0.040(2) 0.057(3) 0.023(2) 0.0085(19) 0.0133(18)
C53 0.031(2) 0.036(2) 0.066(3) 0.018(2) 0.010(2) 0.0161(19)
C54 0.026(2) 0.049(3) 0.050(3) 0.018(2) 0.0045(18) 0.0171(19)
C55 0.025(2) 0.067(3) 0.060(3) -0.007(3) 0.001(2) 0.011(2)
C56 0.031(2) 0.062(3) 0.055(3) -0.012(3) -0.002(2) 0.012(2)
C57 0.034(2) 0.050(3) 0.032(2) 0.015(2) 0.0060(18) 0.017(2)
C61 0.025(2) 0.041(2) 0.048(3) 0.009(2) -0.0009(18) 0.0162(18)
C62 0.035(3) 0.057(4) 0.145(7) -0.024(4) 0.016(4) 0.008(3)
C63 0.028(3) 0.059(4) 0.157(8) -0.014(4) 0.025(4) 0.003(3)
C64 0.027(2) 0.045(3) 0.052(3) 0.016(2) 0.0016(19) 0.0175(19)
C65 0.032(2) 0.039(2) 0.068(3) 0.005(2) 0.011(2) 0.012(2)
C66 0.028(2) 0.038(2) 0.068(3) 0.008(2) 0.008(2) 0.0104(19)
C67 0.030(2) 0.039(2) 0.041(2) 0.0096(19) -0.0036(18) 0.0183(18)
C71 0.029(2) 0.055(3) 0.045(3) 0.028(2) 0.0150(19) 0.019(2)
C72 0.034(2) 0.061(3) 0.040(2) 0.029(2) 0.0148(19) 0.022(2)
C73 0.028(2) 0.076(3) 0.043(3) 0.031(2) 0.0107(19) 0.020(2)
C74 0.029(2) 0.083(4) 0.046(3) 0.033(3) 0.014(2) 0.021(2)
C75 0.036(3) 0.104(5) 0.041(3) 0.030(3) 0.015(2) 0.016(3)
C76 0.032(2) 0.088(4) 0.043(3) 0.023(3) 0.012(2) 0.015(3)
C77 0.031(2) 0.044(2) 0.047(3) 0.024(2) 0.0161(19) 0.019(2)
C81 0.033(2) 0.072(4) 0.046(3) 0.015(3) 0.017(2) 0.013(2)
C82 0.030(3) 0.104(5) 0.064(4) 0.032(3) 0.013(2) 0.025(3)
C83 0.033(3) 0.105(5) 0.054(3) 0.039(3) 0.016(2) 0.027(3)
C84 0.031(2) 0.085(4) 0.042(3) 0.027(3) 0.015(2) 0.019(2)
C85 0.035(3) 0.097(4) 0.045(3) 0.033(3) 0.013(2) 0.022(3)
C86 0.042(3) 0.080(4) 0.045(3) 0.027(3) 0.018(2) 0.014(3)
C87 0.036(3) 0.063(3) 0.063(3) 0.015(3) 0.016(2) 0.007(2)
C91 0.040(2) 0.030(2) 0.032(2) 0.0075(17) 0.0122(18) 0.0152(18)
C92 0.038(2) 0.064(3) 0.034(2) 0.010(2) 0.0133(19) 0.018(2)
C93 0.046(3) 0.074(4) 0.034(2) 0.012(2) 0.020(2) 0.023(3)
C94 0.050(3) 0.046(3) 0.029(2) 0.0098(19) 0.0125(19) 0.017(2)
C95 0.041(2) 0.052(3) 0.030(2) 0.005(2) 0.0087(19) 0.011(2)
C96 0.037(2) 0.046(3) 0.029(2) 0.0034(19) 0.0134(18) 0.012(2)
C97 0.037(2) 0.032(2) 0.033(2) 0.0056(17) 0.0096(18) 0.0148(18)
C101 0.058(3) 0.046(3) 0.028(2) 0.0087(19) 0.013(2) 0.016(2)
C102 0.085(4) 0.061(3) 0.033(3) 0.010(2) 0.018(3) 0.040(3)
C103 0.077(4) 0.065(3) 0.035(3) 0.011(2) 0.011(2) 0.039(3)
C104 0.057(3) 0.049(3) 0.026(2) 0.0109(19) 0.016(2) 0.020(2)
C105 0.055(3) 0.060(3) 0.032(2) 0.008(2) 0.016(2) 0.023(3)
C106 0.052(3) 0.062(3) 0.034(2) 0.012(2) 0.009(2) 0.021(2)
C107 0.061(3) 0.049(3) 0.033(2) 0.012(2) 0.011(2) 0.015(2)
C111 0.065(3) 0.031(2) 0.034(2) 0.0133(18) 0.013(2) 0.019(2)
C112 0.068(4) 0.041(3) 0.072(4) 0.025(3) 0.031(3) 0.025(3)
C113 0.071(4) 0.033(3) 0.074(4) 0.025(2) 0.029(3) 0.016(2)
C114 0.062(3) 0.030(2) 0.031(2) 0.0132(17) 0.010(2) 0.015(2)
C115 0.070(4) 0.038(3) 0.087(4) 0.030(3) 0.036(3) 0.027(3)
C116 0.077(4) 0.032(2) 0.082(4) 0.028(3) 0.038(3) 0.020(3)
C117 0.062(3) 0.035(2) 0.036(2) 0.0101(19) 0.012(2) 0.020(2)
C121 0.039(2) 0.055(3) 0.047(3) 0.022(2) 0.013(2) 0.011(2)
C122 0.060(4) 0.112(6) 0.076(5) 0.028(4) 0.025(4) -0.010(4)
C131 0.0268(18) 0.0247(19) 0.0098(16) 0.0100(15) 0.0016(13) 0.0080(16)
C132 0.33(3) 0.232(18) 0.049(6) -0.008(8) 0.002(9) 0.022(17)
O1W 0.140(5) 0.143(5) 0.066(3) 0.078(4) 0.006(3) 0.073(4)
O11 0.0431(19) 0.0294(16) 0.095(3) 0.0237(18) -0.0064(19) 0.0125(14)
O12 0.058(2) 0.0250(16) 0.079(3) 0.0187(16) 0.0159(18) 0.0205(15)
O21 0.077(2) 0.050(2) 0.0420(19) 0.0216(15) 0.0195(17) 0.0412(19)
O22 0.0485(17) 0.0248(14) 0.0418(17) 0.0110(12) 0.0060(14) 0.0193(13)
O31 0.0280(15) 0.064(2) 0.0322(16) 0.0011(15) 0.0043(13) 0.0169(15)
O32 0.050(2) 0.079(3) 0.046(2) 0.015(2) 0.0027(17) -0.003(2)
O41 0.208(11) 0.247(13) 0.096(6) 0.084(8) -0.016(6) 0.046(10)
O42 0.203(9) 0.262(12) 0.054(4) 0.042(6) -0.014(5) 0.088(8)
O51 0.0389(18) 0.062(2) 0.046(2) -0.0028(17) 0.0082(15) 0.0163(16)
O52 0.0261(14) 0.0448(17) 0.0336(15) 0.0171(13) 0.0066(11) 0.0160(13)
O61 0.0272(14) 0.0348(15) 0.0390(16) 0.0110(12) 0.0034(12) 0.0140(12)
O62 0.0392(18) 0.061(2) 0.067(2) -0.0151(19) -0.0109(17) 0.0270(17)
O71 0.0283(14) 0.0392(16) 0.0443(17) 0.0228(13) 0.0162(12) 0.0171(12)
O72 0.0363(18) 0.061(2) 0.052(2) 0.0075(18) 0.0160(16) 0.0091(17)
O81 0.055(3) 0.151(5) 0.146(5) 0.100(4) 0.059(3) 0.058(3)
O82 0.0374(19) 0.081(3) 0.064(2) 0.025(2) 0.0218(18) 0.0090(19)
O91 0.0345(18) 0.066(2) 0.0423(19) -0.0081(17) 0.0103(14) 0.0044(16)
O92 0.0354(16) 0.0502(18) 0.0255(14) 0.0034(13) 0.0091(12) 0.0167(14)
O101 0.079(3) 0.065(2) 0.0295(17) 0.0076(16) 0.0086(17) 0.032(2)
O102 0.101(3) 0.065(2) 0.0338(18) 0.0117(17) 0.0087(19) 0.043(2)
O111 0.074(2) 0.0311(17) 0.071(2) 0.0217(17) 0.030(2) 0.0255(17)
O112 0.086(3) 0.059(2) 0.067(2) 0.032(2) 0.040(2) 0.041(2)
O121 0.0297(16) 0.073(2) 0.051(2) 0.0321(18) 0.0142(14) 0.0169(16)
O122 0.052(2) 0.070(3) 0.053(2) 0.016(2) 0.0195(18) 0.0112(19)
O131 0.117(4) 0.099(4) 0.081(3) 0.074(3) 0.011(3) 0.031(3)
O132 0.122(5) 0.135(6) 0.124(6) -0.075(5) -0.006(4) 0.049(5)
N141 0.094(4) 0.057(3) 0.072(3) 0.039(3) 0.045(3) 0.043(3)
C141 0.078(4) 0.062(4) 0.078(4) 0.043(3) 0.034(3) 0.037(3)
N142 0.082(4) 0.065(3) 0.103(5) 0.049(3) 0.029(3) 0.022(3)
C143 0.106(7) 0.083(5) 0.121(7) 0.067(6) 0.025(6) 0.013(5)
C142 0.136(8) 0.093(6) 0.106(6) 0.079(5) 0.056(6) 0.051(6)
C144 0.103(5) 0.071(4) 0.073(4) 0.025(4) 0.027(4) 0.046(4)
C145 0.086(6) 0.110(7) 0.136(9) 0.059(7) -0.004(6) 0.025(5)
C146 0.137(11) 0.149(11) 0.127(10) 0.039(9) 0.007(9) -0.014(9)
C147 0.200(18) 0.172(15) 0.159(15) 0.039(12) 0.020(13) 0.016(13)
C148 0.40(5) 0.40(5) 0.41(5) 0.09(4) 0.06(4) 0.16(4)
N151 0.288(18) 0.323(19) 0.221(17) -0.031(14) -0.068(15) 0.131(16)
C151 0.35(2) 0.223(15) 0.173(13) 0.143(12) 0.075(13) 0.170(15)
N152 0.37(4) 0.171(18) 0.25(2) 0.063(17) -0.07(2) 0.13(2)
C153 0.30(3) 0.137(15) 0.29(3) -0.046(18) -0.06(3) 0.13(2)
C152 0.32(4) 0.33(4) 0.18(2) -0.01(2) 0.07(3) 0.06(3)
C154 0.416(16) 0.717(18) 0.180(12) 0.070(11) -0.162(9) 0.208(11)
C155 0.198(19) 0.131(14) 0.22(2) 0.093(15) 0.049(16) 0.095(13)
C156 0.34(4) 0.21(3) 0.30(3) 0.10(3) -0.04(3) 0.13(3)
C157 0.42(5) 0.18(2) 0.31(4) 0.05(2) 0.03(3) 0.11(3)
C158 0.48(3) 0.148(17) 0.39(3) 0.105(18) -0.078(19) 0.138(18)
N1 0.145(8) 0.128(8) 0.147(8) 0.038(6) -0.020(7) 0.069(7)
C1 0.227(15) 0.228(16) 0.232(16) 0.028(12) -0.051(12) 0.145(13)
N2 0.276(18) 0.255(18) 0.39(2) 0.002(15) 0.121(17) 0.118(15)
C3 0.149(14) 0.166(16) 0.32(3) 0.056(17) 0.052(16) 0.089(13)
C2 0.231(15) 0.122(10) 0.129(10) 0.025(8) -0.013(10) 0.061(10)
C4 0.214(11) 0.174(10) 0.188(10) 0.034(8) -0.016(8) 0.104(8)
C5 0.138(8) 0.148(8) 0.098(6) 0.002(6) 0.003(6) 0.104(7)
C6 0.130(9) 0.110(8) 0.195(12) 0.029(8) 0.081(9) 0.046(7)
C7 0.185(16) 0.184(16) 0.185(16) 0.030(13) 0.094(13) 0.042(13)
C8 0.225(10) 0.136(7) 0.193(9) 0.071(6) 0.103(7) 0.137(7)

loop_
_atom_type_symbol
_atom_type_description
_atom_type_scat_dispersion_real
_atom_type_scat_dispersion_imag
_atom_type_scat_source
C C 0.0033 0.0016 'International Tables Vol C Tables 4.2.6.8 and 6.1.1.4'
H H 0.0000 0.0000 'International Tables Vol C Tables 4.2.6.8 and 6.1.1.4'
N N 0.0061 0.0033 'International Tables Vol C Tables 4.2.6.8 and 6.1.1.4'
O O 0.0106 0.0060 'International Tables Vol C Tables 4.2.6.8 and 6.1.1.4'
Mn Mn 0.3368 0.7283 'International Tables Vol C Tables 4.2.6.8 and 6.1.1.4'

loop_
_geom_angle_atom_site_label_1
_geom_angle_atom_site_label_2
_geom_angle_atom_site_label_3
_geom_angle
_geom_angle_site_symmetry_1
_geom_angle_site_symmetry_3
O31 Mn1 O31 180.0(2) 2_565 .
O92 Mn1 O31 92.63(11) 2_565 .
O92 Mn1 O31 92.63(11) . 2_565
O92 Mn1 O31 87.37(11) . .
O92 Mn1 O31 87.37(11) 2_565 2_565
O92 Mn1 O92 180.00(6) . 2_565
O111 Mn1 O31 93.39(15) . .
O111 Mn1 O31 93.39(15) 2_565 2_565
O111 Mn1 O31 86.61(15) . 2_565
O111 Mn1 O31 86.61(15) 2_565 .
O111 Mn1 O92 92.52(14) 2_565 .
O111 Mn1 O92 92.52(14) . 2_565
O111 Mn1 O92 87.48(14) . .
O111 Mn1 O92 87.48(14) 2_565 2_565
O111 Mn1 O111 180.0(2) 2_565 .
O12 Mn2 O22 174.03(13) . 1_545
O12 Mn2 O52 88.98(13) . .
O12 Mn2 O61 97.47(13) . 1_655
O12 Mn2 O71 89.68(13) . .
O22 Mn2 O52 88.97(11) 1_545 .
O22 Mn2 O61 84.85(11) 1_545 1_655
O52 Mn2 O61 173.08(11) . 1_655
O71 Mn2 O22 84.78(12) . 1_545
O71 Mn2 O52 91.96(11) . .
O71 Mn2 O61 90.58(11) . 1_655
O121 Mn2 O12 88.16(15) . .
O121 Mn2 O22 97.49(14) . 1_545
O121 Mn2 O52 91.16(12) . .
O121 Mn2 O61 86.56(12) . 1_655
O121 Mn2 O71 176.16(14) . .
C131 Mn3 C67 125.65(13) . 1_655
O11 Mn3 C67 99.02(16) . 1_655
O11 Mn3 C131 121.70(16) . .
O11 Mn3 O61 102.95(14) . 1_655
O11 Mn3 O62 94.09(16) . 1_655
O11 Mn3 O131 145.8(2) . .
O11 Mn3 O132 96.9(3) . .
O61 Mn3 C67 29.11(12) 1_655 1_655
O61 Mn3 C131 134.65(12) 1_655 .
O61 Mn3 O131 109.47(19) 1_655 .
O62 Mn3 C67 28.65(13) 1_655 1_655
O62 Mn3 C131 107.86(14) 1_655 .
O62 Mn3 O61 57.75(12) 1_655 1_655
O62 Mn3 O131 94.2(2) 1_655 .
O62 Mn3 O132 104.6(2) 1_655 .
O72 Mn3 C67 121.92(14) . 1_655
O72 Mn3 C131 90.71(14) . .
O72 Mn3 O11 95.30(15) . .
O72 Mn3 O61 92.82(13) . 1_655
O72 Mn3 O62 150.45(14) . 1_655
O72 Mn3 O131 93.58(18) . .
O72 Mn3 O132 102.0(2) . .
O131 Mn3 C67 104.0(2) . 1_655
O131 Mn3 C131 25.20(17) . .
O132 Mn3 C67 131.2(2) . 1_655
O132 Mn3 C131 26.1(3) . .
O132 Mn3 O61 154.0(3) . 1_655
O132 Mn3 O131 49.0(3) . .
C87 Mn4 C37 124.00(17) 1_654 .
O31 Mn4 C37 29.36(14) . .
O31 Mn4 C87 141.74(17) . 1_654
O32 Mn4 C37 28.59(15) . .
O32 Mn4 C87 104.46(17) . 1_654
O32 Mn4 O31 57.73(13) . .
O32 Mn4 O81 117.9(2) . 1_654
O81 Mn4 C37 144.9(2) 1_654 .
O81 Mn4 C87 28.63(19) 1_654 1_654
O81 Mn4 O31 170.32(15) 1_654 .
O82 Mn4 C37 99.81(15) 1_654 .
O82 Mn4 C87 28.90(19) 1_654 1_654
O82 Mn4 O31 112.90(15) 1_654 .
O82 Mn4 O32 89.23(16) 1_654 .
O82 Mn4 O81 57.51(17) 1_654 1_654
O91 Mn4 C37 115.40(17) 2_565 .
O91 Mn4 C87 97.76(16) 2_565 1_654
O91 Mn4 O31 87.15(14) 2_565 .
O91 Mn4 O32 143.64(17) 2_565 .
O91 Mn4 O81 95.1(2) 2_565 1_654
O91 Mn4 O82 97.12(15) 2_565 1_654
O91 Mn4 O112 101.23(18) 2_565 .
O112 Mn4 C37 103.55(16) . .
O112 Mn4 C87 112.99(19) . 1_654
O112 Mn4 O31 103.03(13) . .
O112 Mn4 O32 96.16(19) . .
O112 Mn4 O81 85.78(17) . 1_654
O112 Mn4 O82 140.23(17) . 1_654
C107 Mn5 C57 110.33(16) . .
O21 Mn5 C57 103.84(14) 1_545 .
O21 Mn5 C107 120.52(16) 1_545 .
O21 Mn5 O51 94.29(15) 1_545 .
O21 Mn5 O52 106.60(12) 1_545 .
O21 Mn5 O101 148.33(14) 1_545 .
O21 Mn5 O102 92.73(14) 1_545 .
O21 Mn5 O122 101.46(17) 1_545 .
O51 Mn5 C57 28.09(13) . .
O51 Mn5 C107 94.08(16) . .
O52 Mn5 C57 29.25(13) . .
O52 Mn5 C107 126.79(15) . .
O52 Mn5 O51 57.19(11) . .
O52 Mn5 O101 98.48(12) . .
O101 Mn5 C57 88.68(14) . .
O101 Mn5 C107 29.28(16) . .
O101 Mn5 O51 83.17(15) . .
O102 Mn5 C57 129.76(17) . .
O102 Mn5 C107 28.82(17) . .
O102 Mn5 O51 105.09(16) . .
O102 Mn5 O52 153.98(14) . .
O102 Mn5 O101 58.08(14) . .
O122 Mn5 C57 124.48(16) . .
O122 Mn5 C107 97.37(16) . .
O122 Mn5 O51 152.18(15) . .
O122 Mn5 O52 96.06(14) . .
O122 Mn5 O101 94.66(16) . .
O122 Mn5 O102 96.98(17) . .
C12 C11 C16 119.0(4) . .
C12 C11 C17 120.7(5) . .
C16 C11 C17 120.3(4) . .
C11 C12 H12 119.8 . .
C11 C12 C13 120.3(5) . .
C13 C12 H12 119.8 . .
C12 C13 H13 119.4 . .
C14 C13 C12 121.2(4) . .
C14 C13 H13 119.4 . .
C13 C14 C15 118.6(4) . .
C13 C14 C24 121.2(4) . .
C15 C14 C24 120.2(5) . .
C14 C15 H15 119.9 . .
C16 C15 C14 120.2(5) . .
C16 C15 H15 119.9 . .
C11 C16 H16 119.6 . .
C15 C16 C11 120.8(4) . .
C15 C16 H16 119.6 . .
O11 C17 C11 116.6(4) . .
O12 C17 C11 117.9(5) . .
O12 C17 O11 125.5(4) . .
C22 C21 C26 118.4(4) . .
C22 C21 C27 120.7(4) . .
C26 C21 C27 120.9(4) . .
C21 C22 H22 119.4 . .
C23 C22 C21 121.2(4) . .
C23 C22 H22 119.4 . .
C22 C23 H23 119.7 . .
C22 C23 C24 120.6(4) . .
C24 C23 H23 119.7 . .
C23 C24 C14 120.5(4) . .
C23 C24 C25 117.9(4) . .
C25 C24 C14 121.7(4) . .
C24 C25 H25 119.5 . .
C26 C25 C24 121.1(5) . .
C26 C25 H25 119.4 . .
C21 C26 H26 119.6 . .
C25 C26 C21 120.7(5) . .
C25 C26 H26 119.6 . .
O21 C27 C21 117.3(4) . .
O22 C27 C21 116.8(4) . .
O22 C27 O21 125.9(4) . .
C32 C31 C37 121.3(4) . .
C36 C31 C32 118.2(5) . .
C36 C31 C37 120.5(5) . .
C31 C32 H32 119.7 . .
C33 C32 C31 120.6(5) . .
C33 C32 H32 119.7 . .
C32 C33 H33 119.4 . .
C32 C33 C34 121.1(6) . .
C34 C33 H33 119.4 . .
C33 C34 C44 121.6(6) . .
C35 C34 C33 118.2(5) . .
C35 C34 C44 120.2(5) . .
C34 C35 H35 119.3 . .
C34 C35 C36 121.3(5) . .
C36 C35 H35 119.3 . .
C31 C36 C35 120.6(6) . .
C31 C36 H36 119.7 . .
C35 C36 H36 119.7 . .
C31 C37 Mn4 168.8(3) . .
O31 C37 Mn4 62.2(3) . .
O31 C37 C31 120.2(5) . .
O32 C37 Mn4 58.4(3) . .
O32 C37 C31 119.9(4) . .
O32 C37 O31 119.9(5) . .
C43 C41 C46 119.4(7) . .
C43 C41 C47 118.9(13) . .
C46 C41 C47 121.5(12) . .
C43 C42 H42 119.1 . .
C44 C42 H42 119.1 . .
C44 C42 C43 121.8(8) . .
C41 C43 C42 119.6(10) . .
C41 C43 H43 120.2 . .
C42 C43 H43 120.2 . .
C42 C44 C34 120.9(6) . .
C42 C44 C45 118.4(6) . .
C45 C44 C34 120.7(7) . .
C44 C45 H45 119.9 . .
C46 C45 C44 120.2(8) . .
C46 C45 H45 119.9 . .
C41 C46 H46 119.7 . .
C45 C46 C41 120.6(8) . .
C45 C46 H46 119.7 . .
O41 C47 C41 114.7(14) . .
O42 C47 C41 116.6(17) . .
O42 C47 O41 127.8(12) . .
C52 C51 C56 118.4(4) . .
C52 C51 C57 120.4(4) . .
C56 C51 C57 121.1(4) . .
C51 C52 H52 119.7 . .
C53 C52 C51 120.6(4) . .
C53 C52 H52 119.7 . .
C52 C53 H53 119.3 . .
C52 C53 C54 121.5(5) . .
C54 C53 H53 119.3 . .
C53 C54 C64 120.0(4) . .
C55 C54 C53 117.2(4) . .
C55 C54 C64 122.7(4) . .
C54 C55 H55 119.2 . .
C56 C55 C54 121.5(5) . .
C56 C55 H55 119.2 . .
C51 C56 H56 119.6 . .
C55 C56 C51 120.7(5) . .
C55 C56 H56 119.6 . .
C51 C57 Mn5 170.3(3) . .
O51 C57 Mn5 64.2(2) . .
O51 C57 C51 121.2(4) . .
O51 C57 O52 120.4(4) . .
O52 C57 Mn5 56.7(2) . .
O52 C57 C51 118.4(4) . .
C62 C61 C67 118.5(5) . .
C66 C61 C62 118.5(5) . .
C66 C61 C67 123.0(4) . .
C61 C62 H62 119.7 . .
C61 C62 C63 120.7(6) . .
C63 C62 H62 119.7 . .
C62 C63 H63 119.2 . .
C62 C63 C64 121.6(5) . .
C64 C63 H63 119.2 . .
C63 C64 C54 120.8(4) . .
C65 C64 C54 122.6(4) . .
C65 C64 C63 116.7(5) . .
C64 C65 H65 119.2 . .
C64 C65 C66 121.6(5) . .
C66 C65 H65 119.2 . .
C61 C66 C65 120.8(4) . .
C61 C66 H66 119.6 . .
C65 C66 H66 119.6 . .
C61 C67 Mn3 175.7(3) . 1_455
O61 C67 Mn3 63.0(2) . 1_455
O61 C67 C61 121.3(4) . .
O62 C67 Mn3 57.2(2) . 1_455
O62 C67 C61 118.6(4) . .
O62 C67 O61 120.1(4) . .
C72 C71 C77 120.8(4) . .
C76 C71 C72 119.3(4) . .
C76 C71 C77 119.9(4) . .
C71 C72 H72 120.0 . .
C73 C72 C71 120.0(4) . .
C73 C72 H72 120.0 . .
C72 C73 H73 119.6 . .
C72 C73 C74 120.7(5) . .
C74 C73 H73 119.6 . .
C73 C74 C84 121.4(5) . .
C75 C74 C73 118.7(4) . .
C75 C74 C84 119.9(5) . .
C74 C75 H75 119.6 . .
C76 C75 C74 120.9(5) . .
C76 C75 H75 119.6 . .
C71 C76 H76 119.8 . .
C75 C76 C71 120.3(5) . .
C75 C76 H76 119.8 . .
O71 C77 C71 117.6(4) . .
O72 C77 C71 115.7(4) . .
O72 C77 O71 126.7(4) . .
C82 C81 C86 118.7(5) . .
C82 C81 C87 121.5(5) . .
C86 C81 C87 119.7(5) . .
C81 C82 H82 119.4 . .
C81 C82 C83 121.2(5) . .
C83 C82 H82 119.4 . .
C82 C83 H83 120.1 . .
C82 C83 C84 119.8(5) . .
C84 C83 H83 120.1 . .
C83 C84 C74 121.1(5) . .
C83 C84 C85 118.8(5) . .
C85 C84 C74 120.1(5) . .
C84 C85 H85 119.6 . .
C86 C85 C84 120.8(5) . .
C86 C85 H85 119.6 . .
C81 C86 H86 119.7 . .
C85 C86 C81 120.5(5) . .
C85 C86 H86 119.7 . .
C81 C87 Mn4 173.3(4) . 1_456
O81 C87 Mn4 63.7(3) . 1_456
O81 C87 C81 119.3(6) . .
O81 C87 O82 121.4(5) . .
O82 C87 Mn4 57.7(3) . 1_456
O82 C87 C81 119.2(6) . .
C92 C91 C96 119.0(4) . .
C92 C91 C97 119.4(4) . .
C96 C91 C97 121.6(4) . .
C91 C92 H92 119.7 . .
C93 C92 C91 120.6(5) . .
C93 C92 H92 119.7 . .
C92 C93 H93 119.4 . .
C92 C93 C94 121.2(4) . .
C94 C93 H93 119.4 . .
C93 C94 C104 119.9(4) . .
C95 C94 C93 117.8(4) . .
C95 C94 C104 122.2(5) . .
C94 C95 H95 119.4 . .
C96 C95 C94 121.1(5) . .
C96 C95 H95 119.4 . .
C91 C96 C95 120.2(4) . .
C91 C96 H96 119.9 . .
C95 C96 H96 119.9 . .
O91 C97 C91 115.1(4) . .
O91 C97 O92 125.2(4) . .
O92 C97 C91 119.7(4) . .
C102 C101 C106 119.1(5) . .
C102 C101 C107 120.9(5) . .
C106 C101 C107 120.0(5) . .
C101 C102 H102 119.5 . .
C103 C102 C101 121.0(5) . .
C103 C102 H102 119.5 . .
C102 C103 H103 119.8 . .
C102 C103 C104 120.4(5) . .
C104 C103 H103 119.8 . .
C103 C104 C94 120.8(5) . .
C103 C104 C105 118.2(4) . .
C105 C104 C94 120.9(4) . .
C104 C105 H105 119.3 . .
C106 C105 C104 121.3(5) . .
C106 C105 H105 119.3 . .
C101 C106 H106 120.1 . .
C105 C106 C101 119.9(5) . .
C105 C106 H106 120.1 . .
C101 C107 Mn5 175.3(4) . .
O101 C107 Mn5 64.3(3) . .
O101 C107 C101 119.2(5) . .
O102 C107 Mn5 58.0(3) . .
O102 C107 C101 118.6(5) . .
O102 C107 O101 122.2(5) . .
C112 C111 C117 120.9(5) . .
C116 C111 C112 118.6(5) . .
C116 C111 C117 120.5(4) . .
C111 C112 H112 119.8 . .
C111 C112 C113 120.4(5) . .
C113 C112 H112 119.8 . .
C112 C113 H113 119.2 . .
C114 C113 C112 121.6(5) . .
C114 C113 H113 119.2 . .
C113 C114 C114 121.7(5) . 2_575
C113 C114 C115 117.6(5) . .
C115 C114 C114 120.7(6) . 2_575
C114 C115 H115 119.6 . .
C116 C115 C114 120.7(5) . .
C116 C115 H115 119.6 . .
C111 C116 C115 121.1(5) . .
C111 C116 H116 119.4 . .
C115 C116 H116 119.4 . .
O111 C117 C111 117.4(4) . .
O111 C117 O112 125.9(5) . .
O112 C117 C111 116.7(4) . .
O121 C121 C122 117.4(5) . .
O121 C121 O122 124.7(5) . .
O122 C121 C122 117.8(5) . .
C121 C122 H12A 109.5 . .
C121 C122 H12B 109.5 . .
C121 C122 H12C 109.5 . .
H12A C122 H12B 109.5 . .
H12A C122 H12C 109.5 . .
H12B C122 H12C 109.5 . .
Mn3 C131 H131 93.8 . .
C132 C131 Mn3 159.0(8) . .
C132 C131 H131 106.7 . .
O131 C131 Mn3 70.2(3) . .
O131 C131 H131 106.7 . .
O131 C131 C132 107.2(10) . .
O131 C131 O132 119.7(5) . .
O132 C131 Mn3 58.8(3) . .
O132 C131 H131 106.7 . .
O132 C131 C132 109.3(9) . .
C131 C132 H13A 109.5 . .
C131 C132 H13B 109.5 . .
C131 C132 H13C 109.5 . .
H13A C132 H13B 109.5 . .
H13A C132 H13C 109.5 . .
H13B C132 H13C 109.5 . .
H1WA O1W H1WB 109.5 . .
C17 O11 Mn3 126.6(3) . .
C17 O12 Mn2 142.8(3) . .
C27 O21 Mn5 125.3(3) . 1_565
C27 O22 Mn2 138.7(3) . 1_565
Mn1 O31 Mn4 105.73(14) . .
C37 O31 Mn1 131.3(3) . .
C37 O31 Mn4 88.4(3) . .
C37 O32 Mn4 93.1(3) . .
C57 O51 Mn5 87.7(3) . .
Mn5 O52 Mn2 103.48(11) . .
C57 O52 Mn2 129.7(3) . .
C57 O52 Mn5 94.0(3) . .
Mn2 O61 Mn3 104.10(11) 1_455 1_455
C67 O61 Mn2 130.3(3) . 1_455
C67 O61 Mn3 87.9(3) . 1_455
C67 O62 Mn3 94.1(3) . 1_455
C77 O71 Mn2 131.3(3) . .
C77 O72 Mn3 138.1(3) . .
C87 O81 Mn4 87.6(4) . 1_456
C87 O82 Mn4 93.4(4) . 1_456
C97 O91 Mn4 131.7(3) . 2_565
C97 O92 Mn1 134.5(3) . .
C107 O101 Mn5 86.5(3) . .
C107 O102 Mn5 93.2(3) . .
C117 O111 Mn1 140.7(3) . .
C117 O112 Mn4 129.1(3) . .
C121 O121 Mn2 143.0(3) . .
C121 O122 Mn5 126.6(3) . .
C131 O131 Mn3 84.6(3) . .
C131 O132 Mn3 95.1(4) . .
C141 N141 C142 105.8(7) . .
C141 N141 C144 127.3(5) . .
C142 N141 C144 126.9(7) . .
N141 C141 H141 124.3 . .
N142 C141 N141 111.5(5) . .
N142 C141 H141 124.3 . .
C141 N142 C143 106.1(7) . .
C141 N142 C145 125.4(6) . .
C143 N142 C145 128.4(7) . .
N142 C143 H143 125.6 . .
C142 C143 N142 108.7(7) . .
C142 C143 H143 125.6 . .
N141 C142 H142 126.0 . .
C143 C142 N141 107.9(7) . .
C143 C142 H142 126.0 . .
N141 C144 H14A 109.5 . .
N141 C144 H14B 109.5 . .
N141 C144 H14C 109.5 . .
H14A C144 H14B 109.5 . .
H14A C144 H14C 109.5 . .
H14B C144 H14C 109.5 . .
N142 C145 H14D 109.7 . .
N142 C145 H14E 109.7 . .
N142 C145 C146 109.7(9) . .
H14D C145 H14E 108.2 . .
C146 C145 H14D 109.7 . .
C146 C145 H14E 109.7 . .
C145 C146 H14F 109.7 . .
C145 C146 H14G 109.7 . .
C145 C146 C147 109.9(14) . .
H14F C146 H14G 108.2 . .
C147 C146 H14F 109.7 . .
C147 C146 H14G 109.7 . .
C146 C147 H14H 109.1 . .
C146 C147 H14I 109.1 . .
C146 C147 C148 113(2) . .
H14H C147 H14I 107.8 . .
C148 C147 H14H 109.1 . .
C148 C147 H14I 109.1 . .
C147 C148 H14J 109.5 . .
C147 C148 H14K 109.5 . .
C147 C148 H14L 109.5 . .
H14J C148 H14K 109.5 . .
H14J C148 H14L 109.5 . .
H14K C148 H14L 109.5 . .
C151 N151 C154 139(3) . .
C152 N151 C151 90(3) . .
C152 N151 C154 129(3) . .
N151 C151 N152 118(2) . .
N151 C151 C153 82.9(19) . .
N152 C151 C153 36.0(13) . .
C153 N152 C151 96(3) . .
C153 N152 C155 147(4) . .
C155 N152 C151 116(3) . .
N152 C153 C151 48(2) . .
N152 C153 C152 119(4) . .
C152 C153 C151 72(2) . .
N151 C152 H152 122.6 . .
C153 C152 N151 115(3) . .
C153 C152 H152 122.6 . .
N151 C154 H15A 109.5 . .
N151 C154 H15B 109.5 . .
N151 C154 H15C 109.5 . .
H15A C154 H15B 109.5 . .
H15A C154 H15C 109.5 . .
H15B C154 H15C 109.5 . .
C156 C155 N152 172(3) . .
C155 C156 C157 161(2) . .
C158 C157 C156 143(2) . .
C157 C158 C157 180(3) . 2_465
C1 N1 C4 123.4(15) . .
C2 N1 C1 98.5(14) . .
C2 N1 C4 137.1(14) . .
N1 C1 H1 123.4 . .
N1 C1 N2 113(2) . .
N2 C1 H1 123.4 . .
C3 N2 C1 87(2) . .
C3 N2 C5 131(2) . .
C5 N2 C1 101.7(19) . .
N2 C3 H3 119.4 . .
C2 C3 N2 121(2) . .
C2 C3 H3 119.4 . .
N1 C2 H2 123.9 . .
C3 C2 N1 112.2(17) . .
C3 C2 H2 123.9 . .
N1 C4 H4A 109.5 . .
N1 C4 H4B 109.5 . .
N1 C4 H4C 109.5 . .
H4A C4 H4B 109.5 . .
H4A C4 H4C 109.5 . .
H4B C4 H4C 109.5 . .
C6 C5 N2 130.9(15) . .
C5 C6 H6A 109.1 . .
C5 C6 H6B 109.1 . .
H6A C6 H6B 107.8 . .
C7 C6 C5 112.5(12) . .
C7 C6 H6A 109.1 . .
C7 C6 H6B 109.1 . .
C6 C7 H7A 109.4 . .
C6 C7 H7B 109.4 . .
C6 C7 C8 111.0(14) . .
H7A C7 H7B 108.0 . .
C8 C7 H7A 109.4 . .
C8 C7 H7B 109.4 . .
C7 C8 H8A 109.5 . .
C7 C8 H8B 109.5 . .
C7 C8 H8C 109.5 . .
H8A C8 H8B 109.5 . .
H8A C8 H8C 109.5 . .
H8B C8 H8C 109.5 . .

loop_
_geom_bond_atom_site_label_1
_geom_bond_atom_site_label_2
_geom_bond_distance
_geom_bond_site_symmetry_2
Mn1 O31 2.209(3) .
Mn1 O31 2.209(3) 2_565
Mn1 O92 2.200(3) 2_565
Mn1 O92 2.200(3) .
Mn1 O111 2.120(3) 2_565
Mn1 O111 2.120(3) .
Mn2 O12 2.140(3) .
Mn2 O22 2.170(3) 1_545
Mn2 O52 2.235(3) .
Mn2 O61 2.247(3) 1_655
Mn2 O71 2.140(3) .
Mn2 O121 2.099(3) .
Mn3 C67 2.604(4) 1_655
Mn3 C131 2.570(3) .
Mn3 O11 2.077(3) .
Mn3 O61 2.321(3) 1_655
Mn3 O62 2.195(4) 1_655
Mn3 O72 2.066(4) .
Mn3 O131 2.428(4) .
Mn3 O132 2.207(6) .
Mn4 C37 2.612(5) .
Mn4 C87 2.566(5) 1_654
Mn4 O31 2.312(4) .
Mn4 O32 2.227(4) .
Mn4 O81 2.304(5) 1_654
Mn4 O82 2.173(4) 1_654
Mn4 O91 2.056(3) 2_565
Mn4 O112 2.072(4) .
Mn5 C57 2.639(5) .
Mn5 C107 2.574(5) .
Mn5 O21 2.085(3) 1_545
Mn5 O51 2.377(3) .
Mn5 O52 2.211(3) .
Mn5 O101 2.323(4) .
Mn5 O102 2.186(4) .
Mn5 O122 2.091(4) .
C11 C12 1.384(7) .
C11 C16 1.386(7) .
C11 C17 1.503(6) .
C12 H12 0.9500 .
C12 C13 1.385(6) .
C13 H13 0.9500 .
C13 C14 1.375(7) .
C14 C15 1.403(7) .
C14 C24 1.484(6) .
C15 H15 0.9500 .
C15 C16 1.383(7) .
C16 H16 0.9500 .
C17 O11 1.266(7) .
C17 O12 1.251(6) .
C21 C22 1.385(6) .
C21 C26 1.386(7) .
C21 C27 1.508(6) .
C22 H22 0.9500 .
C22 C23 1.379(6) .
C23 H23 0.9500 .
C23 C24 1.394(6) .
C24 C25 1.395(8) .
C25 H25 0.9500 .
C25 C26 1.378(8) .
C26 H26 0.9500 .
C27 O21 1.255(5) .
C27 O22 1.246(5) .
C31 C32 1.403(8) .
C31 C36 1.392(7) .
C31 C37 1.468(7) .
C32 H32 0.9500 .
C32 C33 1.386(8) .
C33 H33 0.9500 .
C33 C34 1.396(7) .
C34 C35 1.381(9) .
C34 C44 1.483(8) .
C35 H35 0.9500 .
C35 C36 1.394(8) .
C36 H36 0.9500 .
C37 O31 1.281(6) .
C37 O32 1.252(7) .
C41 C43 1.382(14) .
C41 C46 1.401(14) .
C41 C47 1.529(14) .
C42 H42 0.9500 .
C42 C43 1.397(10) .
C42 C44 1.389(11) .
C43 H43 0.9500 .
C44 C45 1.398(9) .
C45 H45 0.9500 .
C45 C46 1.394(10) .
C46 H46 0.9500 .
C47 O41 1.26(2) .
C47 O42 1.250(19) .
C51 C52 1.384(7) .
C51 C56 1.391(7) .
C51 C57 1.489(6) .
C52 H52 0.9500 .
C52 C53 1.383(7) .
C53 H53 0.9500 .
C53 C54 1.400(6) .
C54 C55 1.386(7) .
C54 C64 1.504(6) .
C55 H55 0.9500 .
C55 C56 1.385(7) .
C56 H56 0.9500 .
C57 O51 1.244(6) .
C57 O52 1.293(5) .
C61 C62 1.372(8) .
C61 C66 1.363(7) .
C61 C67 1.492(6) .
C62 H62 0.9500 .
C62 C63 1.383(9) .
C63 H63 0.9500 .
C63 C64 1.385(8) .
C64 C65 1.377(7) .
C65 H65 0.9500 .
C65 C66 1.390(7) .
C66 H66 0.9500 .
C67 Mn3 2.604(4) 1_455
C67 O61 1.267(5) .
C67 O62 1.252(6) .
C71 C72 1.394(7) .
C71 C76 1.382(7) .
C71 C77 1.503(6) .
C72 H72 0.9500 .
C72 C73 1.384(6) .
C73 H73 0.9500 .
C73 C74 1.388(7) .
C74 C75 1.386(8) .
C74 C84 1.490(6) .
C75 H75 0.9500 .
C75 C76 1.380(7) .
C76 H76 0.9500 .
C77 O71 1.255(6) .
C77 O72 1.250(6) .
C81 C82 1.383(8) .
C81 C86 1.391(8) .
C81 C87 1.503(7) .
C82 H82 0.9500 .
C82 C83 1.390(7) .
C83 H83 0.9500 .
C83 C84 1.391(7) .
C84 C85 1.394(7) .
C85 H85 0.9500 .
C85 C86 1.378(7) .
C86 H86 0.9500 .
C87 Mn4 2.566(5) 1_456
C87 O81 1.231(8) .
C87 O82 1.242(8) .
C91 C92 1.386(6) .
C91 C96 1.389(6) .
C91 C97 1.498(6) .
C92 H92 0.9500 .
C92 C93 1.377(7) .
C93 H93 0.9500 .
C93 C94 1.396(7) .
C94 C95 1.390(7) .
C94 C104 1.478(6) .
C95 H95 0.9500 .
C95 C96 1.389(6) .
C96 H96 0.9500 .
C97 O91 1.248(6) .
C97 O92 1.248(5) .
C101 C102 1.391(8) .
C101 C106 1.395(7) .
C101 C107 1.503(7) .
C102 H102 0.9500 .
C102 C103 1.379(7) .
C103 H103 0.9500 .
C103 C104 1.399(7) .
C104 C105 1.401(8) .
C105 H105 0.9500 .
C105 C106 1.379(7) .
C106 H106 0.9500 .
C107 O101 1.262(7) .
C107 O102 1.243(7) .
C111 C112 1.378(7) .
C111 C116 1.376(8) .
C111 C117 1.492(7) .
C112 H112 0.9500 .
C112 C113 1.382(8) .
C113 H113 0.9500 .
C113 C114 1.380(8) .
C114 C114 1.481(9) 2_575
C114 C115 1.389(7) .
C115 H115 0.9500 .
C115 C116 1.382(8) .
C116 H116 0.9500 .
C117 O111 1.248(6) .
C117 O112 1.260(6) .
C121 C122 1.502(8) .
C121 O121 1.230(6) .
C121 O122 1.258(7) .
C122 H12A 0.9800 .
C122 H12B 0.9800 .
C122 H12C 0.9800 .
C131 H131 1.0000 .
C131 C132 1.571(12) .
C131 O131 1.099(7) .
C131 O132 1.136(11) .
C132 H13A 0.9800 .
C132 H13B 0.9800 .
C132 H13C 0.9800 .
O1W H1WA 0.8700 .
O1W H1WB 0.8701 .
O21 Mn5 2.085(3) 1_565
O22 Mn2 2.170(3) 1_565
O61 Mn2 2.247(3) 1_455
O61 Mn3 2.321(3) 1_455
O62 Mn3 2.195(4) 1_455
O81 Mn4 2.304(5) 1_456
O82 Mn4 2.173(4) 1_456
O91 Mn4 2.056(3) 2_565
N141 C141 1.343(9) .
N141 C142 1.370(9) .
N141 C144 1.443(10) .
C141 H141 0.9500 .
C141 N142 1.300(9) .
N142 C143 1.379(10) .
N142 C145 1.492(12) .
C143 H143 0.9500 .
C143 C142 1.321(13) .
C142 H142 0.9500 .
C144 H14A 0.9800 .
C144 H14B 0.9800 .
C144 H14C 0.9800 .
C145 H14D 0.9900 .
C145 H14E 0.9900 .
C145 C146 1.539(17) .
C146 H14F 0.9900 .
C146 H14G 0.9900 .
C146 C147 1.58(2) .
C147 H14H 0.9900 .
C147 H14I 0.9900 .
C147 C148 1.81(4) .
C148 H14J 0.9800 .
C148 H14K 0.9800 .
C148 H14L 0.9800 .
N151 C151 1.50(3) .
N151 C152 1.42(3) .
N151 C154 1.54(4) .
C151 N152 1.50(3) .
C151 C153 2.02(4) .
N152 C153 1.19(3) .
N152 C155 1.37(3) .
C153 C152 1.38(4) .
C152 H152 0.9500 .
C154 H15A 0.9800 .
C154 H15B 0.9800 .
C154 H15C 0.9800 .
C155 C156 1.29(3) .
C156 C157 1.84(4) .
C157 C158 1.81(4) .
C158 C157 1.81(4) 2_465
N1 C1 1.375(19) .
N1 C2 1.364(17) .
N1 C4 1.387(17) .
C1 H1 0.9500 .
C1 N2 1.71(3) .
N2 C3 1.37(3) .
N2 C5 1.49(3) .
C3 H3 0.9500 .
C3 C2 1.34(2) .
C2 H2 0.9500 .
C4 H4A 0.9800 .
C4 H4B 0.9800 .
C4 H4C 0.9800 .
C5 C6 1.347(9) .
C6 H6A 0.9900 .
C6 H6B 0.9900 .
C6 C7 1.329(16) .
C7 H7A 0.9900 .
C7 H7B 0.9900 .
C7 C8 1.349(10) .
C8 H8A 0.9800 .
C8 H8B 0.9800 .
C8 H8C 0.9800 .

loop_
_geom_hbond_atom_site_label_D
_geom_hbond_atom_site_label_H
_geom_hbond_atom_site_label_A
_geom_hbond_distance_DH
_geom_hbond_distance_HA
_geom_hbond_distance_DA
_geom_hbond_angle_DHA
_geom_hbond_site_symmetry_A
O1W H1WA O41 0.87 2.78 3.290(11) 118.6 2_666
O1W H1WB C1 0.87 2.85 3.26(3) 111.2 2_676

loop_
_geom_torsion_atom_site_label_1
_geom_torsion_atom_site_label_2
_geom_torsion_atom_site_label_3
_geom_torsion_atom_site_label_4
_geom_torsion
_geom_torsion_site_symmetry_1
_geom_torsion_site_symmetry_4
Mn3 C67 O61 Mn2 106.8(3) 1_455 1_455
Mn4 C37 O31 Mn1 -109.7(4) . .
Mn5 C57 O52 Mn2 -111.2(3) . .
C11 C12 C13 C14 1.1(7) . .
C11 C17 O11 Mn3 171.4(3) . .
C11 C17 O12 Mn2 161.9(4) . .
C12 C11 C16 C15 0.9(7) . .
C12 C11 C17 O11 1.0(6) . .
C12 C11 C17 O12 -178.6(4) . .
C12 C13 C14 C15 -0.7(7) . .
C12 C13 C14 C24 177.9(4) . .
C13 C14 C15 C16 0.4(7) . .
C13 C14 C24 C23 -29.9(7) . .
C13 C14 C24 C25 151.1(6) . .
C14 C15 C16 C11 -0.5(8) . .
C14 C24 C25 C26 177.3(6) . .
C15 C14 C24 C23 148.7(5) . .
C15 C14 C24 C25 -30.4(8) . .
C16 C11 C12 C13 -1.1(7) . .
C16 C11 C17 O11 -178.3(4) . .
C16 C11 C17 O12 2.1(7) . .
C17 C11 C12 C13 179.6(4) . .
C17 C11 C16 C15 -179.8(4) . .
C21 C22 C23 C24 1.6(8) . .
C21 C27 O21 Mn5 174.6(3) . 1_565
C21 C27 O22 Mn2 154.3(3) . 1_565
C22 C21 C26 C25 2.8(10) . .
C22 C21 C27 O21 175.9(5) . .
C22 C21 C27 O22 -4.2(7) . .
C22 C23 C24 C14 -178.0(5) . .
C22 C23 C24 C25 1.1(8) . .
C23 C24 C25 C26 -1.8(10) . .
C24 C14 C15 C16 -178.2(5) . .
C24 C25 C26 C21 -0.2(12) . .
C26 C21 C22 C23 -3.5(8) . .
C26 C21 C27 O21 -5.5(7) . .
C26 C21 C27 O22 174.4(5) . .
C27 C21 C22 C23 175.1(5) . .
C27 C21 C26 C25 -175.8(6) . .
C31 C32 C33 C34 -0.5(8) . .
C31 C37 O31 Mn1 82.9(6) . .
C31 C37 O31 Mn4 -167.5(4) . .
C31 C37 O32 Mn4 167.1(4) . .
C32 C31 C36 C35 -0.7(8) . .
C32 C31 C37 Mn4 -94(2) . .
C32 C31 C37 O31 5.8(7) . .
C32 C31 C37 O32 -171.2(5) . .
C32 C33 C34 C35 0.0(8) . .
C32 C33 C34 C44 179.7(5) . .
C33 C34 C35 C36 0.2(8) . .
C33 C34 C44 C42 32.4(8) . .
C33 C34 C44 C45 -150.3(6) . .
C34 C35 C36 C31 0.2(8) . .
C34 C44 C45 C46 -177.8(6) . .
C35 C34 C44 C42 -147.9(6) . .
C35 C34 C44 C45 29.4(8) . .
C36 C31 C32 C33 0.9(8) . .
C36 C31 C37 Mn4 84(2) . .
C36 C31 C37 O31 -177.2(5) . .
C36 C31 C37 O32 5.9(8) . .
C37 Mn4 O31 Mn1 132.7(3) . .
C37 Mn4 O112 C117 -34.5(5) . .
C37 C31 C32 C33 178.0(5) . .
C37 C31 C36 C35 -177.8(5) . .
C42 C44 C45 C46 -0.5(9) . .
C43 C41 C46 C45 1.9(12) . .
C43 C41 C47 O41 -20.1(18) . .
C43 C41 C47 O42 169.7(11) . .
C43 C42 C44 C34 178.6(6) . .
C43 C42 C44 C45 1.2(10) . .
C44 C34 C35 C36 -179.5(5) . .
C44 C42 C43 C41 -0.4(12) . .
C44 C45 C46 C41 -1.1(10) . .
C46 C41 C43 C42 -1.1(13) . .
C46 C41 C47 O41 164.1(13) . .
C46 C41 C47 O42 -6.1(17) . .
C47 C41 C43 C42 -177.0(9) . .
C47 C41 C46 C45 177.6(8) . .
C51 C52 C53 C54 -0.6(7) . .
C51 C57 O51 Mn5 170.8(4) . .
C51 C57 O52 Mn2 78.5(5) . .
C51 C57 O52 Mn5 -170.3(3) . .
C52 C51 C56 C55 -1.2(8) . .
C52 C51 C57 Mn5 -52(2) . .
C52 C51 C57 O51 -173.4(4) . .
C52 C51 C57 O52 5.2(6) . .
C52 C53 C54 C55 -0.4(8) . .
C52 C53 C54 C64 177.2(4) . .
C53 C54 C55 C56 0.7(9) . .
C53 C54 C64 C63 8.6(8) . .
C53 C54 C64 C65 -170.9(5) . .
C54 C55 C56 C51 0.2(10) . .
C54 C64 C65 C66 178.3(5) . .
C55 C54 C64 C63 -173.9(7) . .
C55 C54 C64 C65 6.5(8) . .
C56 C51 C52 C53 1.4(7) . .
C56 C51 C57 Mn5 128.0(18) . .
C56 C51 C57 O51 6.7(7) . .
C56 C51 C57 O52 -174.7(5) . .
C57 Mn5 C107 C101 -93(5) . .
C57 Mn5 C107 O101 44.7(3) . .
C57 Mn5 C107 O102 -137.9(3) . .
C57 Mn5 O52 Mn2 132.5(3) . .
C57 Mn5 O101 C107 -138.7(3) . .
C57 Mn5 O102 C107 54.9(4) . .
C57 Mn5 O122 C121 51.3(5) . .
C57 C51 C52 C53 -178.4(4) . .
C57 C51 C56 C55 178.7(5) . .
C61 C62 C63 C64 -3.7(15) . .
C61 C67 O61 Mn2 -72.2(5) . 1_455
C61 C67 O61 Mn3 -179.0(4) . 1_455
C61 C67 O62 Mn3 178.8(4) . 1_455
C62 C61 C66 C65 -0.1(9) . .
C62 C61 C67 Mn3 -6(5) . 1_455
C62 C61 C67 O61 162.1(6) . .
C62 C61 C67 O62 -19.2(8) . .
C62 C63 C64 C54 -176.4(8) . .
C62 C63 C64 C65 3.2(12) . .
C63 C64 C65 C66 -1.2(9) . .
C64 C54 C55 C56 -176.9(5) . .
C64 C65 C66 C61 -0.3(9) . .
C66 C61 C62 C63 2.1(12) . .
C66 C61 C67 Mn3 173(4) . 1_455
C66 C61 C67 O61 -19.1(7) . .
C66 C61 C67 O62 159.6(5) . .
C67 Mn3 C131 C132 52(3) 1_655 .
C67 Mn3 C131 O131 -34.4(4) 1_655 .
C67 Mn3 C131 O132 112.1(5) 1_655 .
C67 Mn3 O11 C17 70.5(4) 1_655 .
C67 Mn3 O72 C77 -15.0(6) 1_655 .
C67 Mn3 O131 C131 151.8(4) 1_655 .
C67 Mn3 O132 C131 -88.6(5) 1_655 .
C67 C61 C62 C63 -179.1(8) . .
C67 C61 C66 C65 -178.9(5) . .
C71 C72 C73 C74 -2.8(8) . .
C71 C77 O71 Mn2 174.3(3) . .
C71 C77 O72 Mn3 164.8(4) . .
C72 C71 C76 C75 1.8(9) . .
C72 C71 C77 O71 -20.8(6) . .
C72 C71 C77 O72 161.5(5) . .
C72 C73 C74 C75 1.8(9) . .
C72 C73 C74 C84 -178.1(5) . .
C73 C74 C75 C76 1.0(10) . .
C73 C74 C84 C83 -41.9(9) . .
C73 C74 C84 C85 138.9(6) . .
C74 C75 C76 C71 -2.8(10) . .
C74 C84 C85 C86 178.7(6) . .
C75 C74 C84 C83 138.2(7) . .
C75 C74 C84 C85 -41.0(9) . .
C76 C71 C72 C73 1.0(8) . .
C76 C71 C77 O71 158.9(5) . .
C76 C71 C77 O72 -18.8(7) . .
C77 C71 C72 C73 -179.4(5) . .
C77 C71 C76 C75 -177.9(6) . .
C81 C82 C83 C84 -2.1(11) . .
C81 C87 O81 Mn4 -173.2(5) . 1_456
C81 C87 O82 Mn4 173.0(5) . 1_456
C82 C81 C86 C85 3.1(10) . .
C82 C81 C87 Mn4 -131(4) . 1_456
C82 C81 C87 O81 -15.9(10) . .
C82 C81 C87 O82 168.1(6) . .
C82 C83 C84 C74 -176.5(6) . .
C82 C83 C84 C85 2.8(10) . .
C83 C84 C85 C86 -0.5(10) . .
C84 C74 C75 C76 -179.1(6) . .
C84 C85 C86 C81 -2.5(10) . .
C86 C81 C82 C83 -0.8(10) . .
C86 C81 C87 Mn4 46(4) . 1_456
C86 C81 C87 O81 161.0(7) . .
C86 C81 C87 O82 -15.0(9) . .
C87 Mn4 C37 C31 -32(2) 1_654 .
C87 Mn4 C37 O31 -137.1(3) 1_654 .
C87 Mn4 C37 O32 52.5(4) 1_654 .
C87 Mn4 O31 Mn1 -161.6(2) 1_654 .
C87 Mn4 O31 C37 65.7(4) 1_654 .
C87 Mn4 O32 C37 -137.2(3) 1_654 .
C87 Mn4 O112 C117 -171.1(5) 1_654 .
C87 C81 C82 C83 176.1(6) . .
C87 C81 C86 C85 -173.8(6) . .
C91 C92 C93 C94 -1.6(9) . .
C91 C97 O91 Mn4 -146.7(4) . 2_565
C91 C97 O92 Mn1 178.4(3) . .
C92 C91 C96 C95 1.9(7) . .
C92 C91 C97 O91 -7.0(6) . .
C92 C91 C97 O92 171.1(4) . .
C92 C93 C94 C95 1.4(8) . .
C92 C93 C94 C104 -176.7(5) . .
C93 C94 C95 C96 0.4(8) . .
C93 C94 C104 C103 -41.5(8) . .
C93 C94 C104 C105 135.9(6) . .
C94 C95 C96 C91 -2.1(8) . .
C94 C104 C105 C106 -174.5(5) . .
C95 C94 C104 C103 140.4(6) . .
C95 C94 C104 C105 -42.1(7) . .
C96 C91 C92 C93 -0.1(8) . .
C96 C91 C97 O91 170.4(4) . .
C96 C91 C97 O92 -11.6(6) . .
C97 C91 C92 C93 177.4(5) . .
C97 C91 C96 C95 -175.5(4) . .
C101 C102 C103 C104 -3.2(9) . .
C101 C107 O101 Mn5 176.4(4) . .
C101 C107 O102 Mn5 -176.2(4) . .
C102 C101 C106 C105 -0.7(8) . .
C102 C101 C107 Mn5 120(5) . .
C102 C101 C107 O101 -16.0(8) . .
C102 C101 C107 O102 162.9(6) . .
C102 C103 C104 C94 177.4(5) . .
C102 C103 C104 C105 0.0(8) . .
C103 C104 C105 C106 3.0(8) . .
C104 C94 C95 C96 178.5(5) . .
C104 C105 C106 C101 -2.6(8) . .
C106 C101 C102 C103 3.6(9) . .
C106 C101 C107 Mn5 -57(5) . .
C106 C101 C107 O101 166.6(5) . .
C106 C101 C107 O102 -14.5(8) . .
C107 Mn5 C57 C51 -67.9(19) . .
C107 Mn5 C57 O51 57.8(3) . .
C107 Mn5 C57 O52 -130.2(2) . .
C107 Mn5 O51 C57 -127.3(3) . .
C107 Mn5 O52 Mn2 -164.06(15) . .
C107 Mn5 O52 C57 63.4(3) . .
C107 Mn5 O122 C121 172.2(5) . .
C107 C101 C102 C103 -173.9(5) . .
C107 C101 C106 C105 176.8(5) . .
C111 C112 C113 C114 0.0(10) . .
C111 C117 O111 Mn1 178.1(4) . .
C111 C117 O112 Mn4 160.7(4) . .
C112 C111 C116 C115 -1.7(9) . .
C112 C111 C117 O111 163.2(5) . .
C112 C111 C117 O112 -16.6(7) . .
C112 C113 C114 C114 -179.9(6) . 2_575
C112 C113 C114 C115 -2.1(9) . .
C113 C114 C115 C116 2.4(9) . .
C114 C114 C115 C116 -179.8(6) 2_575 .
C114 C115 C116 C111 -0.5(10) . .
C116 C111 C112 C113 1.9(9) . .
C116 C111 C117 O111 -14.7(8) . .
C116 C111 C117 O112 165.5(5) . .
C117 C111 C112 C113 -176.0(5) . .
C117 C111 C116 C115 176.2(6) . .
C122 C121 O121 Mn2 166.3(6) . .
C122 C121 O122 Mn5 173.7(5) . .
C131 Mn3 O11 C17 -147.2(4) . .
C131 Mn3 O72 C77 -148.9(5) . .
C132 C131 O131 Mn3 -158.0(8) . .
C132 C131 O132 Mn3 160.8(10) . .
O11 Mn3 C131 C132 -80(3) . .
O11 Mn3 C131 O131 -166.4(4) . .
O11 Mn3 C131 O132 -19.9(6) . .
O11 Mn3 O72 C77 89.1(5) . .
O11 Mn3 O131 C131 20.9(6) . .
O11 Mn3 O132 C131 163.0(5) . .
O11 C17 O12 Mn2 -17.8(9) . .
O12 Mn2 O52 Mn5 135.62(14) . .
O12 Mn2 O52 C57 -117.3(4) . .
O12 Mn2 O71 C77 -50.7(4) . .
O12 Mn2 O121 C121 -102.0(6) . .
O12 C17 O11 Mn3 -9.0(7) . .
O21 Mn5 C57 C51 161.6(19) 1_545 .
O21 Mn5 C57 O51 -72.7(3) 1_545 .
O21 Mn5 C57 O52 99.3(3) 1_545 .
O21 Mn5 C107 C101 28(5) 1_545 .
O21 Mn5 C107 O101 165.6(3) 1_545 .
O21 Mn5 C107 O102 -16.9(4) 1_545 .
O21 Mn5 O51 C57 111.6(3) 1_545 .
O21 Mn5 O52 Mn2 43.75(16) 1_545 .
O21 Mn5 O52 C57 -88.8(3) 1_545 .
O21 Mn5 O101 C107 -24.0(5) 1_545 .
O21 Mn5 O102 C107 165.5(4) 1_545 .
O21 Mn5 O122 C121 -64.5(5) 1_545 .
O21 C27 O22 Mn2 -25.8(8) . 1_565
O22 Mn2 O12 C17 112.8(13) 1_545 .
O22 Mn2 O52 Mn5 -49.99(13) 1_545 .
O22 Mn2 O52 C57 57.1(4) 1_545 .
O22 Mn2 O71 C77 131.6(4) 1_545 .
O22 Mn2 O121 C121 76.0(6) 1_545 .
O22 C27 O21 Mn5 -5.3(7) . 1_565
O31 Mn1 O31 Mn4 -157(100) 2_565 .
O31 Mn1 O31 C37 -55(100) 2_565 .
O31 Mn1 O92 C97 17.9(4) 2_565 .
O31 Mn1 O92 C97 -162.1(4) . .
O31 Mn1 O111 C117 -141.1(6) 2_565 .
O31 Mn1 O111 C117 38.9(6) . .
O31 Mn4 C37 C31 105(2) . .
O31 Mn4 C37 O32 -170.3(5) . .
O31 Mn4 O32 C37 5.6(3) . .
O31 Mn4 O112 C117 -4.3(5) . .
O31 C37 O32 Mn4 -9.9(5) . .
O32 Mn4 C37 C31 -84(2) . .
O32 Mn4 C37 O31 170.3(5) . .
O32 Mn4 O31 Mn1 127.3(2) . .
O32 Mn4 O31 C37 -5.4(3) . .
O32 Mn4 O112 C117 -62.6(5) . .
O32 C37 O31 Mn1 -100.2(5) . .
O32 C37 O31 Mn4 9.5(5) . .
O51 Mn5 C57 C51 -126(2) . .
O51 Mn5 C57 O52 172.0(4) . .
O51 Mn5 C107 C101 -70(5) . .
O51 Mn5 C107 O101 68.2(3) . .
O51 Mn5 C107 O102 -114.3(4) . .
O51 Mn5 O52 Mn2 128.05(17) . .
O51 Mn5 O52 C57 -4.5(2) . .
O51 Mn5 O101 C107 -111.1(3) . .
O51 Mn5 O102 C107 70.3(4) . .
O51 Mn5 O122 C121 58.7(6) . .
O51 C57 O52 Mn2 -102.9(5) . .
O51 C57 O52 Mn5 8.3(5) . .
O52 Mn2 O12 C17 -177.2(6) . .
O52 Mn2 O71 C77 -139.6(4) . .
O52 Mn2 O121 C121 -13.1(6) . .
O52 Mn5 C57 C51 62.3(19) . .
O52 Mn5 C57 O51 -172.0(4) . .
O52 Mn5 C107 C101 -121(5) . .
O52 Mn5 C107 O101 16.9(4) . .
O52 Mn5 C107 O102 -165.6(3) . .
O52 Mn5 O51 C57 4.6(3) . .
O52 Mn5 O101 C107 -166.4(3) . .
O52 Mn5 O102 C107 26.9(6) . .
O52 Mn5 O122 C121 43.8(5) . .
O52 C57 O51 Mn5 -7.7(4) . .
O61 Mn2 O12 C17 0.2(6) 1_655 .
O61 Mn2 O52 Mn5 -23.2(9) 1_655 .
O61 Mn2 O52 C57 83.8(9) 1_655 .
O61 Mn2 O71 C77 46.8(4) 1_655 .
O61 Mn2 O121 C121 160.4(6) 1_655 .
O61 Mn3 C131 C132 89(3) 1_655 .
O61 Mn3 C131 O131 2.2(4) 1_655 .
O61 Mn3 C131 O132 148.7(5) 1_655 .
O61 Mn3 O11 C17 41.1(4) 1_655 .
O61 Mn3 O72 C77 -14.2(5) 1_655 .
O61 Mn3 O131 C131 -178.3(3) 1_655 .
O61 Mn3 O132 C131 -57.3(8) 1_655 .
O61 C67 O62 Mn3 -2.5(5) . 1_455
O62 Mn3 C131 C132 27(3) 1_655 .
O62 Mn3 C131 O131 -59.7(4) 1_655 .
O62 Mn3 C131 O132 86.8(5) 1_655 .
O62 Mn3 O11 C17 98.9(4) 1_655 .
O62 Mn3 O72 C77 -18.9(7) 1_655 .
O62 Mn3 O131 C131 124.5(4) 1_655 .
O62 Mn3 O132 C131 -100.9(5) 1_655 .
O62 C67 O61 Mn2 109.1(5) . 1_455
O62 C67 O61 Mn3 2.3(4) . 1_455
O71 Mn2 O12 C17 90.8(6) . .
O71 Mn2 O52 Mn5 -134.74(12) . .
O71 Mn2 O52 C57 -27.7(4) . .
O71 Mn2 O121 C121 -157.7(16) . .
O71 C77 O72 Mn3 -12.7(8) . .
O72 Mn3 C131 C132 -177(3) . .
O72 Mn3 C131 O131 96.9(4) . .
O72 Mn3 C131 O132 -116.6(5) . .
O72 Mn3 O11 C17 -53.1(4) . .
O72 Mn3 O131 C131 -84.0(4) . .
O72 Mn3 O132 C131 66.1(5) . .
O72 C77 O71 Mn2 -8.3(7) . .
O81 Mn4 C37 C31 -60(2) 1_654 .
O81 Mn4 C37 O31 -165.2(3) 1_654 .
O81 Mn4 C37 O32 24.4(5) 1_654 .
O81 Mn4 O31 Mn1 -166.7(12) 1_654 .
O81 Mn4 O31 C37 60.5(13) 1_654 .
O81 Mn4 O32 C37 -164.4(3) 1_654 .
O81 Mn4 O112 C117 179.8(5) 1_654 .
O81 C87 O82 Mn4 -2.9(7) . 1_456
O82 Mn4 C37 C31 -14(2) 1_654 .
O82 Mn4 C37 O31 -119.9(3) 1_654 .
O82 Mn4 C37 O32 69.8(4) 1_654 .
O82 Mn4 O31 Mn1 -159.20(15) 1_654 .
O82 Mn4 O31 C37 68.1(3) 1_654 .
O82 Mn4 O32 C37 -112.4(4) 1_654 .
O82 Mn4 O112 C117 -158.8(4) 1_654 .
O82 C87 O81 Mn4 2.7(7) . 1_456
O91 Mn4 C37 C31 88(2) 2_565 .
O91 Mn4 C37 O31 -17.1(3) 2_565 .
O91 Mn4 C37 O32 172.6(3) 2_565 .
O91 Mn4 O31 Mn1 -62.67(16) 2_565 .
O91 Mn4 O31 C37 164.6(3) 2_565 .
O91 Mn4 O32 C37 -11.4(5) 2_565 .
O91 Mn4 O112 C117 85.4(5) 2_565 .
O91 C97 O92 Mn1 -3.8(7) . .
O92 Mn1 O31 Mn4 48.72(14) 2_565 .
O92 Mn1 O31 Mn4 -131.28(14) . .
O92 Mn1 O31 C37 -29.2(5) . .
O92 Mn1 O31 C37 150.8(5) 2_565 .
O92 Mn1 O92 C97 162(100) 2_565 .
O92 Mn1 O111 C117 126.1(6) . .
O92 Mn1 O111 C117 -53.9(6) 2_565 .
O92 C97 O91 Mn4 35.4(8) . 2_565
O101 Mn5 C57 C51 -47.8(19) . .
O101 Mn5 C57 O51 77.9(3) . .
O101 Mn5 C57 O52 -110.1(2) . .
O101 Mn5 C107 C101 -138(5) . .
O101 Mn5 C107 O102 177.5(6) . .
O101 Mn5 O51 C57 -100.1(3) . .
O101 Mn5 O52 Mn2 -155.80(14) . .
O101 Mn5 O52 C57 71.7(3) . .
O101 Mn5 O102 C107 -1.5(3) . .
O101 Mn5 O122 C121 142.9(5) . .
O101 C107 O102 Mn5 2.7(6) . .
O102 Mn5 C57 C51 -92.8(19) . .
O102 Mn5 C57 O51 32.9(4) . .
O102 Mn5 C57 O52 -155.1(2) . .
O102 Mn5 C107 C101 45(5) . .
O102 Mn5 C107 O101 -177.5(6) . .
O102 Mn5 O51 C57 -154.4(3) . .
O102 Mn5 O52 Mn2 -179.9(3) . .
O102 Mn5 O52 C57 47.6(4) . .
O102 Mn5 O101 C107 1.4(3) . .
O102 Mn5 O122 C121 -158.8(5) . .
O102 C107 O101 Mn5 -2.5(6) . .
O111 Mn1 O31 Mn4 -43.96(16) . .
O111 Mn1 O31 Mn4 136.04(16) 2_565 .
O111 Mn1 O31 C37 -121.9(5) 2_565 .
O111 Mn1 O31 C37 58.1(5) . .
O111 Mn1 O92 C97 -75.6(4) 2_565 .
O111 Mn1 O92 C97 104.4(4) . .
O111 Mn1 O111 C117 -32(100) 2_565 .
O111 C117 O112 Mn4 -19.1(8) . .
O112 Mn4 C37 C31 -162(2) . .
O112 Mn4 C37 O31 92.6(3) . .
O112 Mn4 C37 O32 -77.8(4) . .
O112 Mn4 O31 Mn1 38.20(19) . .
O112 Mn4 O31 C37 -94.5(3) . .
O112 Mn4 O32 C37 107.1(3) . .
O112 C117 O111 Mn1 -2.2(10) . .
O121 Mn2 O12 C17 -86.0(6) . .
O121 Mn2 O52 Mn5 47.48(15) . .
O121 Mn2 O52 C57 154.5(4) . .
O121 Mn2 O71 C77 5(2) . .
O121 C121 O122 Mn5 -5.2(9) . .
O122 Mn5 C57 C51 47(2) . .
O122 Mn5 C57 O51 172.7(3) . .
O122 Mn5 C57 O52 -15.3(3) . .
O122 Mn5 C107 C101 136(5) . .
O122 Mn5 C107 O101 -86.4(3) . .
O122 Mn5 C107 O102 91.1(4) . .
O122 Mn5 O51 C57 -13.1(5) . .
O122 Mn5 O52 Mn2 -60.15(16) . .
O122 Mn5 O52 C57 167.3(3) . .
O122 Mn5 O101 C107 96.8(3) . .
O122 Mn5 O102 C107 -92.6(4) . .
O122 C121 O121 Mn2 -14.8(10) . .
O131 Mn3 C131 C132 86(3) . .
O131 Mn3 C131 O132 146.5(7) . .
O131 Mn3 O11 C17 -157.4(4) . .
O131 Mn3 O72 C77 -123.9(5) . .
O131 Mn3 O132 C131 -18.2(4) . .
O131 C131 O132 Mn3 36.7(7) . .
O132 Mn3 C131 C132 -60(3) . .
O132 Mn3 C131 O131 -146.5(7) . .
O132 Mn3 O11 C17 -155.9(4) . .
O132 Mn3 O72 C77 -172.7(6) . .
O132 Mn3 O131 C131 18.8(4) . .
O132 C131 O131 Mn3 -32.9(6) . .
N141 C141 N142 C143 -0.4(9) . .
N141 C141 N142 C145 178.3(8) . .
C141 N141 C142 C143 -0.1(10) . .
C141 N142 C143 C142 0.4(11) . .
C141 N142 C145 C146 74.3(12) . .
N142 C143 C142 N141 -0.2(12) . .
N142 C145 C146 C147 -176.9(10) . .
C143 N142 C145 C146 -107.3(11) . .
C142 N141 C141 N142 0.4(8) . .
C144 N141 C141 N142 -178.2(6) . .
C144 N141 C142 C143 178.4(8) . .
C145 N142 C143 C142 -178.3(9) . .
C145 C146 C147 C148 173.4(17) . .
N151 C151 N152 C153 -13(3) . .
N151 C151 N152 C155 176.8(18) . .
N151 C151 C153 N152 169(2) . .
N151 C151 C153 C152 -5(3) . .
C151 N151 C152 C153 -7(4) . .
C151 N152 C153 C152 7(4) . .
C151 N152 C155 C156 -37(15) . .
C151 C153 C152 N151 6(3) . .
N152 C151 C153 C152 -173(3) . .
N152 C153 C152 N151 0(5) . .
N152 C155 C156 C157 -101(18) . .
C153 C151 N152 C155 -170(3) . .
C153 N152 C155 C156 161(14) . .
C152 N151 C151 N152 12(3) . .
C152 N151 C151 C153 4(2) . .
C154 N151 C151 N152 -152(4) . .
C154 N151 C151 C153 -160(4) . .
C154 N151 C152 C153 160(3) . .
C155 N152 C153 C151 164(4) . .
C155 N152 C153 C152 171(3) . .
C155 C156 C157 C158 141(8) . .
C156 C157 C158 C157 -58(100) . 2_465
N1 C1 N2 C3 21(2) . .
N1 C1 N2 C5 152.6(17) . .
C1 N1 C2 C3 24(2) . .
C1 N2 C3 C2 -6(3) . .
C1 N2 C5 C6 -115.1(18) . .
N2 C3 C2 N1 -11(3) . .
N2 C5 C6 C7 148(2) . .
C3 N2 C5 C6 -18(5) . .
C2 N1 C1 N2 -28(2) . .
C4 N1 C1 N2 161.8(17) . .
C4 N1 C2 C3 -168(2) . .
C5 N2 C3 C2 -109(3) . .
C5 C6 C7 C8 -31(2) . .
